data_7126323
loop_
_publ_author_name
'Hsueh, Fang-Che'
'Tsai, Chi-You'
'Lai, Chien-Chen'
'Liu, Yi-Hung'
'Peng, Shie-Ming'
'Chiu, Sheng-Hsien'

_publ_section_title
;
 Interlocking increases the persistence of N-heterocyclic carbenes in
 solution.
;
_journal_issue 35
_journal_name_full 'Chemical communications (Cambridge, England)'
_journal_page_first 4773
_journal_page_last 4776
_journal_paper_doi 10.1039/d0cc01183e
_journal_volume 56
_journal_year 2020
_chemical_formula_sum 'C61 H82 N4 O3'
_chemical_formula_weight 919.30
_space_group_crystal_system monoclinic
_space_group_IT_number 4
_space_group_name_Hall 'P 2yb'
_space_group_name_H-M_alt 'P 1 21 1'
_atom_sites_solution_hydrogens geom
_audit_creation_method SHELXL-2017/1
_audit_update_record
;
2019-10-16 deposited with the CCDC.	2020-03-18 downloaded from the CCDC.
;
_cell_angle_alpha 90
_cell_angle_beta 111.156(2)
_cell_angle_gamma 90
_cell_formula_units_Z 8
_cell_length_a 22.6094(3)
_cell_length_b 17.9590(2)
_cell_length_c 29.4427(4)
_cell_measurement_reflns_used 19322
_cell_measurement_temperature 200(2)
_cell_measurement_theta_max 27.7310
_cell_measurement_theta_min 3.1590
_cell_volume 11149.2(3)
_computing_cell_refinement 'CrysAlisPro 1.171.39.46 (Rigaku OD, 2018)'
_computing_data_collection 'CrysAlisPro 1.171.39.46 (Rigaku OD, 2018)'
_computing_data_reduction 'CrysAlisPro 1.171.39.46 (Rigaku OD, 2018)'
_computing_structure_refinement 'SHELXL-2017/1 (Sheldrick, 2017)'
_diffrn_ambient_temperature 200(2)
_diffrn_detector_area_resol_mean 10.2496
_diffrn_measured_fraction_theta_full 0.997
_diffrn_measured_fraction_theta_max 0.965
_diffrn_measurement_device_type 'Xcalibur, Atlas, Gemini'
_diffrn_measurement_method '\w scans'
_diffrn_radiation_type MoK\a
_diffrn_radiation_wavelength 0.71073
_diffrn_reflns_av_R_equivalents 0.0232
_diffrn_reflns_av_unetI/netI 0.0459
_diffrn_reflns_Laue_measured_fraction_full 0.997
_diffrn_reflns_Laue_measured_fraction_max 0.965
_diffrn_reflns_limit_h_max 20
_diffrn_reflns_limit_h_min -29
_diffrn_reflns_limit_k_max 23
_diffrn_reflns_limit_k_min -21
_diffrn_reflns_limit_l_max 37
_diffrn_reflns_limit_l_min -34
_diffrn_reflns_number 58342
_diffrn_reflns_point_group_measured_fraction_full 0.865
_diffrn_reflns_point_group_measured_fraction_max 0.804
_diffrn_reflns_theta_full 25.242
_diffrn_reflns_theta_max 27.498
_diffrn_reflns_theta_min 2.964
_diffrn_source 'fine-focus sealed X-ray tube'
_exptl_absorpt_coefficient_mu 0.067
_exptl_absorpt_correction_T_max 1.00000
_exptl_absorpt_correction_T_min 0.92536
_exptl_absorpt_correction_type multi-scan
_exptl_absorpt_process_details
; 
CrysAlisPro 1.171.39.46 (Rigaku Oxford Diffraction, 2018) 
Empirical absorption correction using spherical harmonics, 
 implemented in SCALE3 ABSPACK scaling algorithm. 
;
_exptl_crystal_density_diffrn 1.095
_exptl_crystal_description plate
_exptl_crystal_F_000 4000
_exptl_crystal_size_max 0.30
_exptl_crystal_size_mid 0.25
_exptl_crystal_size_min 0.20
_refine_diff_density_max 0.620
_refine_diff_density_min -0.353
_refine_diff_density_rms 0.043
_refine_ls_abs_structure_details
; 
 Flack x determined using 9263 quotients [(I+)-(I-)]/[(I+)+(I-)] 
 (Parsons, Flack and Wagner, Acta Cryst. B69 (2013) 249-259). 
;
_refine_ls_abs_structure_Flack 0.4(4)
_refine_ls_extinction_method none
_refine_ls_goodness_of_fit_ref 0.990
_refine_ls_hydrogen_treatment constr
_refine_ls_matrix_type full
_refine_ls_number_parameters 2459
_refine_ls_number_reflns 41184
_refine_ls_number_restraints 73
_refine_ls_restrained_S_all 0.997
_refine_ls_R_factor_all 0.0968
_refine_ls_R_factor_gt 0.0656
_refine_ls_shift/su_max 0.036
_refine_ls_shift/su_mean 0.001
_refine_ls_structure_factor_coef Fsqd
_refine_ls_weighting_details 'w=1/[\s^2^(Fo^2^)+(0.0881P)^2^+4.5065P] where P=(Fo^2^+2Fc^2^)/3'
_refine_ls_weighting_scheme calc
_refine_ls_wR_factor_gt 0.1604
_refine_ls_wR_factor_ref 0.1866
_reflns_Friedel_coverage 0.615
_reflns_Friedel_fraction_full 0.723
_reflns_Friedel_fraction_max 0.632
_reflns_number_gt 29690
_reflns_number_total 41184
_reflns_threshold_expression 'I > 2\s(I)'
_cod_data_source_file d0cc01183e2.cif
_cod_data_source_block ic19436
_cod_depositor_comments 'Adding full bibliography for 7126320--7126323.cif.'
_cod_original_sg_symbol_H-M 'P 21'
_cod_database_code 7126323
_shelx_shelxl_version_number 2017/1
_shelx_space_group_comment
; 
The symmetry employed for this shelxl refinement is uniquely defined 
by the following loop, which should always be used as a source of 
symmetry information in preference to the above space-group names. 
They are only intended as comments. 
;

loop_
_space_group_symop_operation_xyz
'x, y, z'
'-x, y+1/2, -z'

loop_
_atom_site_label
_atom_site_type_symbol
_atom_site_fract_x
_atom_site_fract_y
_atom_site_fract_z
_atom_site_U_iso_or_equiv
_atom_site_adp_type
_atom_site_occupancy
_atom_site_site_symmetry_order
_atom_site_calc_flag
_atom_site_refinement_flags_posn
_atom_site_refinement_flags_adp
_atom_site_refinement_flags_occupancy
_atom_site_disorder_assembly
_atom_site_disorder_group
O1 O 0.43013(18) 0.7908(2) 0.14940(13) 0.0624(9) Uani 1 1 d . . . . .
O2 O 0.41739(16) 0.63435(19) 0.13039(12) 0.0540(8) Uani 1 1 d . . . . .
O3 O 0.4037(2) 0.5343(2) 0.20190(15) 0.0793(12) Uani 1 1 d . . . . .
N1 N 0.44195(18) 0.9865(2) 0.36238(15) 0.0485(10) Uani 1 1 d . . . . .
N2 N 0.4339(2) 0.6438(3) 0.4433(2) 0.0752(14) Uani 1 1 d . . . . .
N3 N 0.50403(14) 0.73672(18) 0.31900(12) 0.0329(7) Uani 1 1 d . . . . .
N4 N 0.40978(14) 0.73886(18) 0.26731(12) 0.0326(7) Uani 1 1 d . . . . .
C1 C 0.4336(2) 0.8443(3) 0.41709(19) 0.0501(12) Uani 1 1 d . . . . .
H1A H 0.465847 0.844534 0.403460 0.060 Uiso 1 1 calc R U . . .
C2 C 0.4204(2) 0.7803(3) 0.4340(2) 0.0589(14) Uani 1 1 d . . . . .
C3 C 0.3653(3) 0.7748(4) 0.4449(3) 0.086(2) Uani 1 1 d . . . . .
H3A H 0.349505 0.727828 0.450086 0.103 Uiso 1 1 calc R U . . .
C4 C 0.3342(4) 0.8414(5) 0.4478(3) 0.125(4) Uani 1 1 d . . . . .
H4A H 0.298499 0.840173 0.457591 0.150 Uiso 1 1 calc R U . . .
C5 C 0.3567(3) 0.9125(4) 0.4359(2) 0.085(2) Uani 1 1 d . . . . .
H5A H 0.338729 0.958379 0.440576 0.102 Uiso 1 1 calc R U . . .
C6 C 0.4031(2) 0.9107(3) 0.4183(2) 0.0591(14) Uani 1 1 d . . . . .
C7 C 0.4262(3) 0.9862(4) 0.4080(2) 0.0798(19) Uani 1 1 d . . . . .
H7A H 0.393009 1.023906 0.404732 0.096 Uiso 1 1 calc R U . . .
H7B H 0.464463 1.000599 0.436009 0.096 Uiso 1 1 calc R U . . .
C8 C 0.4644(4) 1.0573(3) 0.3571(3) 0.108(3) Uani 1 1 d . . . . .
H8A H 0.503177 1.067903 0.384990 0.163 Uiso 1 1 calc R U . . .
H8B H 0.473606 1.059062 0.327027 0.163 Uiso 1 1 calc R U . . .
H8C H 0.432086 1.094669 0.355502 0.163 Uiso 1 1 calc R U . . .
C9 C 0.3851(3) 0.9647(4) 0.3236(3) 0.087(2) Uani 1 1 d . . . . .
H9A H 0.352600 1.003981 0.318373 0.104 Uiso 1 1 calc R U . . .
H9B H 0.368540 0.918346 0.332792 0.104 Uiso 1 1 calc R U . . .
C10 C 0.3976(3) 0.9512(3) 0.2738(2) 0.0735(17) Uani 1 1 d . . . . .
C11 C 0.4570(3) 0.9279(3) 0.2726(2) 0.0686(16) Uani 1 1 d . . . . .
H11A H 0.493799 0.930613 0.301324 0.082 Uiso 1 1 calc R U . . .
C12 C 0.4616(3) 0.9012(3) 0.22982(19) 0.0601(14) Uani 1 1 d . . . . .
H12A H 0.501345 0.884806 0.229461 0.072 Uiso 1 1 calc R U . . .
C13 C 0.4079(2) 0.8984(3) 0.18728(17) 0.0508(12) Uani 1 1 d . . . . .
C14 C 0.3519(3) 0.9256(3) 0.1889(2) 0.0593(14) Uani 1 1 d . . . . .
H14A H 0.315393 0.925926 0.159918 0.071 Uiso 1 1 calc R U . . .
C15 C 0.3471(3) 0.9525(4) 0.2313(2) 0.0774(18) Uani 1 1 d . . . . .
H15A H 0.307791 0.972133 0.230745 0.093 Uiso 1 1 calc R U . . .
C16 C 0.4104(3) 0.8657(3) 0.14166(19) 0.0648(15) Uani 1 1 d . . . . .
H16A H 0.367964 0.868606 0.115648 0.078 Uiso 1 1 calc R U . . .
H16B H 0.440437 0.894488 0.130975 0.078 Uiso 1 1 calc R U . . .
C17 C 0.4365(3) 0.7571(3) 0.10834(19) 0.0672(15) Uani 1 1 d . . . . .
H17A H 0.465428 0.787051 0.097155 0.081 Uiso 1 1 calc R U . . .
H17B H 0.394672 0.754919 0.081540 0.081 Uiso 1 1 calc R U . . .
C18 C 0.4626(3) 0.6798(3) 0.1210(2) 0.0654(15) Uani 1 1 d . . . . .
H18A H 0.472927 0.658684 0.093716 0.078 Uiso 1 1 calc R U . . .
H18B H 0.502047 0.681408 0.150170 0.078 Uiso 1 1 calc R U . . .
C19 C 0.4360(3) 0.5579(3) 0.1363(2) 0.0607(14) Uani 1 1 d . . . . .
H19A H 0.479836 0.553545 0.160154 0.073 Uiso 1 1 calc R U . . .
H19B H 0.434939 0.537336 0.104844 0.073 Uiso 1 1 calc R U . . .
C20 C 0.3928(3) 0.5162(3) 0.1534(2) 0.0724(16) Uani 1 1 d . . . . .
H20A H 0.348387 0.528177 0.132964 0.087 Uiso 1 1 calc R U . . .
H20B H 0.399335 0.462134 0.150619 0.087 Uiso 1 1 calc R U . . .
C21 C 0.3598(4) 0.5010(4) 0.2214(3) 0.090(2) Uani 1 1 d . . . . .
H21A H 0.358595 0.446374 0.216806 0.108 Uiso 1 1 calc R U . . .
H21B H 0.316598 0.521036 0.204522 0.108 Uiso 1 1 calc R U . . .
C22 C 0.3822(3) 0.5195(3) 0.2742(2) 0.0659(15) Uani 1 1 d . . . . .
C23 C 0.3523(3) 0.5729(3) 0.2923(2) 0.0690(16) Uani 1 1 d . . . . .
H23A H 0.314856 0.596163 0.270984 0.083 Uiso 1 1 calc R U . . .
C24 C 0.3766(3) 0.5928(3) 0.3413(2) 0.0709(17) Uani 1 1 d . . . . .
H24A H 0.355228 0.629207 0.353083 0.085 Uiso 1 1 calc R U . . .
C25 C 0.4307(2) 0.5608(3) 0.3728(2) 0.0556(13) Uani 1 1 d . . . . .
C26 C 0.4598(3) 0.5066(3) 0.3549(2) 0.0611(14) Uani 1 1 d . . . . .
H26A H 0.497225 0.483368 0.376304 0.073 Uiso 1 1 calc R U . . .
C27 C 0.4356(3) 0.4857(4) 0.3068(2) 0.0720(16) Uani 1 1 d . . . . .
H27A H 0.456026 0.447308 0.295708 0.086 Uiso 1 1 calc R U . . .
C28 C 0.4586(3) 0.5778(4) 0.4266(2) 0.0781(18) Uani 1 1 d . . . . .
H28A H 0.451738 0.534012 0.444491 0.094 Uiso 1 1 calc R U . . .
H28B H 0.504991 0.584011 0.435817 0.094 Uiso 1 1 calc R U . . .
C29 C 0.4572(4) 0.6410(4) 0.4993(2) 0.101(2) Uani 1 1 d . . . . .
H29A H 0.442227 0.594970 0.509456 0.151 Uiso 1 1 calc R U . . .
H29B H 0.503656 0.642142 0.512657 0.151 Uiso 1 1 calc R U . . .
H29C H 0.440542 0.683979 0.511295 0.151 Uiso 1 1 calc R U . . .
C30 C 0.4562(3) 0.7095(3) 0.4308(3) 0.0708(17) Uani 1 1 d . . . . .
H30A H 0.455190 0.704683 0.397068 0.085 Uiso 1 1 calc R U . . .
H30B H 0.501132 0.715661 0.452331 0.085 Uiso 1 1 calc R U . . .
C31 C 0.44541(18) 0.7648(2) 0.31283(14) 0.0346(9) Uani 1 1 d . . . . .
C32 C 0.50379(19) 0.6943(2) 0.27939(15) 0.0393(10) Uani 1 1 d . . . . .
H32A H 0.538999 0.668796 0.276337 0.047 Uiso 1 1 calc R U . . .
C33 C 0.44525(19) 0.6960(2) 0.24668(15) 0.0383(9) Uani 1 1 d . . . . .
H33A H 0.430443 0.672772 0.215582 0.046 Uiso 1 1 calc R U . . .
C34 C 0.55706(17) 0.7435(2) 0.36332(14) 0.0327(8) Uani 1 1 d . . . . .
C35 C 0.57338(18) 0.8129(2) 0.38589(15) 0.0353(9) Uani 1 1 d . . . . .
H35A H 0.550079 0.856045 0.371068 0.042 Uiso 1 1 calc R U . . .
C36 C 0.62395(19) 0.8186(2) 0.43022(15) 0.0362(9) Uani 1 1 d . U . . .
C37 C 0.65716(19) 0.7547(2) 0.45006(15) 0.0385(9) Uani 1 1 d . . . . .
H37A H 0.692109 0.758363 0.479990 0.046 Uiso 1 1 calc R U . . .
C38 C 0.64154(18) 0.6848(2) 0.42799(15) 0.0346(9) Uani 1 1 d . . . . .
C39 C 0.59109(18) 0.6805(2) 0.38435(15) 0.0356(9) Uani 1 1 d . . . . .
H39A H 0.579589 0.633729 0.368554 0.043 Uiso 1 1 calc R U . . .
C40 C 0.6411(2) 0.8952(3) 0.45512(17) 0.0484(11) Uani 1 1 d . U . . .
C41 C 0.6580(5) 0.9485(4) 0.4210(3) 0.121(3) Uani 1 1 d . U . . .
H41A H 0.693228 0.927628 0.413129 0.182 Uiso 1 1 calc R U . . .
H41B H 0.621095 0.955121 0.391000 0.182 Uiso 1 1 calc R U . . .
H41C H 0.670659 0.996739 0.437141 0.182 Uiso 1 1 calc R U . . .
C42 C 0.6997(3) 0.8921(3) 0.5019(2) 0.0710(16) Uani 1 1 d . U . . .
H42A H 0.736234 0.874873 0.494241 0.107 Uiso 1 1 calc R U . . .
H42B H 0.708521 0.941836 0.516430 0.107 Uiso 1 1 calc R U . . .
H42C H 0.692080 0.857514 0.524927 0.107 Uiso 1 1 calc R U . . .
C43 C 0.5878(3) 0.9216(5) 0.4695(4) 0.131(4) Uani 1 1 d . . . . .
H43A H 0.548926 0.924487 0.440576 0.196 Uiso 1 1 calc R U . . .
H43B H 0.581530 0.886664 0.492935 0.196 Uiso 1 1 calc R U . . .
H43C H 0.597971 0.970986 0.484439 0.196 Uiso 1 1 calc R U . . .
C44 C 0.68003(19) 0.6162(2) 0.45300(16) 0.0395(10) Uani 1 1 d . . . . .
C45 C 0.6817(3) 0.6103(3) 0.5053(2) 0.0754(18) Uani 1 1 d . . . . .
H45A H 0.638385 0.605548 0.504906 0.113 Uiso 1 1 calc R U . . .
H45B H 0.706486 0.566479 0.520982 0.113 Uiso 1 1 calc R U . . .
H45C H 0.701410 0.655167 0.523414 0.113 Uiso 1 1 calc R U . . .
C46 C 0.7474(2) 0.6236(3) 0.4537(2) 0.0607(14) Uani 1 1 d . . . . .
H46A H 0.766201 0.669911 0.470261 0.091 Uiso 1 1 calc R U . . .
H46B H 0.772746 0.581149 0.471046 0.091 Uiso 1 1 calc R U . . .
H46C H 0.746582 0.624578 0.420188 0.091 Uiso 1 1 calc R U . . .
C47 C 0.6520(2) 0.5438(3) 0.4270(2) 0.0639(15) Uani 1 1 d . . . . .
H47A H 0.608485 0.538063 0.426229 0.096 Uiso 1 1 calc R U . . .
H47B H 0.651588 0.545099 0.393643 0.096 Uiso 1 1 calc R U . . .
H47C H 0.677752 0.501670 0.444501 0.096 Uiso 1 1 calc R U . . .
C48 C 0.34239(17) 0.7486(2) 0.24586(14) 0.0328(8) Uani 1 1 d . . . . .
C49 C 0.30857(18) 0.7690(2) 0.27492(15) 0.0341(9) Uani 1 1 d . . . . .
H49A H 0.330489 0.778649 0.308562 0.041 Uiso 1 1 calc R U . . .
C50 C 0.24302(18) 0.7755(2) 0.25532(15) 0.0349(9) Uani 1 1 d . . . . .
C51 C 0.21227(18) 0.7601(2) 0.20575(15) 0.0375(9) Uani 1 1 d . . . . .
H51A H 0.167401 0.764338 0.191993 0.045 Uiso 1 1 calc R U . . .
C52 C 0.24477(18) 0.7389(2) 0.17595(14) 0.0357(9) Uani 1 1 d . . . . .
C53 C 0.31095(18) 0.7341(2) 0.19666(14) 0.0342(9) Uani 1 1 d . . . . .
H53A H 0.334526 0.720839 0.176913 0.041 Uiso 1 1 calc R U . . .
C54 C 0.20616(19) 0.7959(3) 0.28856(16) 0.0416(10) Uani 1 1 d . . . . .
C55 C 0.2182(3) 0.7368(4) 0.3280(2) 0.0696(16) Uani 1 1 d . . . . .
H55A H 0.263886 0.732513 0.346136 0.104 Uiso 1 1 calc R U . . .
H55B H 0.196775 0.750995 0.350282 0.104 Uiso 1 1 calc R U . . .
H55C H 0.201648 0.688799 0.312864 0.104 Uiso 1 1 calc R U . . .
C56 C 0.2285(3) 0.8720(3) 0.3122(2) 0.0744(17) Uani 1 1 d . . . . .
H56A H 0.220736 0.909952 0.286745 0.112 Uiso 1 1 calc R U . . .
H56B H 0.205153 0.884911 0.333382 0.112 Uiso 1 1 calc R U . . .
H56C H 0.274016 0.869890 0.331533 0.112 Uiso 1 1 calc R U . . .
C57 C 0.1349(2) 0.8015(4) 0.2609(2) 0.0736(18) Uani 1 1 d . . . . .
H57A H 0.126396 0.839418 0.235357 0.110 Uiso 1 1 calc R U . . .
H57B H 0.118703 0.753290 0.246035 0.110 Uiso 1 1 calc R U . . .
H57C H 0.113831 0.815486 0.283453 0.110 Uiso 1 1 calc R U . . .
C58 C 0.2110(2) 0.7207(3) 0.12194(16) 0.0425(10) Uani 1 1 d . . . . .
C59 C 0.2290(3) 0.7763(4) 0.0902(2) 0.0730(17) Uani 1 1 d . . . . .
H59A H 0.216947 0.826583 0.096482 0.109 Uiso 1 1 calc R U . . .
H59B H 0.274938 0.774432 0.097799 0.109 Uiso 1 1 calc R U . . .
H59C H 0.206855 0.763791 0.055801 0.109 Uiso 1 1 calc R U . . .
C60 C 0.1385(2) 0.7200(3) 0.10667(18) 0.0601(14) Uani 1 1 d . . . . .
H60A H 0.126280 0.684385 0.126885 0.090 Uiso 1 1 calc R U . . .
H60B H 0.123735 0.769894 0.110994 0.090 Uiso 1 1 calc R U . . .
H60C H 0.119325 0.705431 0.072377 0.090 Uiso 1 1 calc R U . . .
C61 C 0.2304(2) 0.6435(3) 0.11121(19) 0.0608(14) Uani 1 1 d . . . . .
H61A H 0.219233 0.606624 0.131313 0.091 Uiso 1 1 calc R U . . .
H61B H 0.208235 0.631712 0.076707 0.091 Uiso 1 1 calc R U . . .
H61C H 0.276317 0.642352 0.118705 0.091 Uiso 1 1 calc R U . . .
O4 O 0.27454(16) 0.20737(19) 0.34826(12) 0.0596(9) Uani 1 1 d . . . . .
O5 O 0.27960(15) 0.36427(19) 0.36576(11) 0.0498(8) Uani 1 1 d . . . . .
O6 O 0.19691(17) 0.4648(2) 0.29224(13) 0.0617(9) Uani 1 1 d . . . . .
N5 N -0.01307(18) 0.3581(2) 0.05286(14) 0.0464(9) Uani 1 1 d . . . . .
N6 N 0.0873(2) 0.0162(2) 0.13481(14) 0.0481(9) Uani 1 1 d . . . . .
N7 N 0.18067(14) 0.26682(18) 0.17755(11) 0.0310(7) Uani 1 1 d . . . . .
N8 N 0.13826(14) 0.26272(17) 0.23095(11) 0.0286(7) Uani 1 1 d . . . . .
C62 C 0.0240(2) 0.1539(3) 0.07404(16) 0.0442(10) Uani 1 1 d . . . . .
H62A H 0.067558 0.154108 0.077740 0.053 Uiso 1 1 calc R U . . .
C63 C -0.0088(2) 0.2206(3) 0.06585(15) 0.0440(10) Uani 1 1 d . . . . .
C64 C -0.0720(2) 0.2203(3) 0.06056(19) 0.0571(13) Uani 1 1 d . . . . .
H64A H -0.095035 0.265785 0.055529 0.069 Uiso 1 1 calc R U . . .
C65 C -0.1022(2) 0.1532(4) 0.0626(2) 0.0730(17) Uani 1 1 d . . . . .
H65A H -0.145803 0.153175 0.058533 0.088 Uiso 1 1 calc R U . . .
C66 C -0.0691(3) 0.0871(3) 0.0704(2) 0.0678(16) Uani 1 1 d . . . . .
H66A H -0.090213 0.041777 0.071373 0.081 Uiso 1 1 calc R U . . .
C67 C -0.0048(2) 0.0863(3) 0.07703(16) 0.0477(11) Uani 1 1 d . . . . .
C68 C 0.0324(3) 0.0150(3) 0.08863(18) 0.0543(13) Uani 1 1 d . . . . .
H68A H 0.003708 -0.025895 0.089983 0.065 Uiso 1 1 calc R U . . .
H68B H 0.047617 0.003700 0.061778 0.065 Uiso 1 1 calc R U . . .
C69 C 0.1176(3) -0.0579(3) 0.1426(2) 0.0637(15) Uani 1 1 d . . . . .
H69A H 0.129392 -0.070797 0.114647 0.096 Uiso 1 1 calc R U . . .
H69B H 0.155648 -0.057119 0.172235 0.096 Uiso 1 1 calc R U . . .
H69C H 0.087775 -0.095134 0.146074 0.096 Uiso 1 1 calc R U . . .
C70 C 0.0689(2) 0.0378(3) 0.17559(16) 0.0495(11) Uani 1 1 d . . . . .
H70A H 0.042273 -0.002328 0.181239 0.059 Uiso 1 1 calc R U . . .
H70B H 0.042318 0.083121 0.166290 0.059 Uiso 1 1 calc R U . . .
C71 C 0.1230(2) 0.0529(2) 0.22273(16) 0.0419(10) Uani 1 1 d . . . . .
C72 C 0.1831(2) 0.0741(2) 0.22500(16) 0.0432(10) Uani 1 1 d . . . . .
H72A H 0.192994 0.072272 0.196266 0.052 Uiso 1 1 calc R U . . .
C73 C 0.2285(2) 0.0977(3) 0.26755(16) 0.0457(11) Uani 1 1 d . . . . .
H73A H 0.269076 0.112110 0.267848 0.055 Uiso 1 1 calc R U . . .
C74 C 0.2158(2) 0.1007(2) 0.31059(16) 0.0446(11) Uani 1 1 d . . . . .
C75 C 0.1568(2) 0.0767(3) 0.30918(17) 0.0483(11) Uani 1 1 d . . . . .
H75A H 0.147601 0.077008 0.338204 0.058 Uiso 1 1 calc R U . . .
C76 C 0.1113(2) 0.0524(3) 0.26618(17) 0.0489(11) Uani 1 1 d . . . . .
H76A H 0.071556 0.035254 0.266202 0.059 Uiso 1 1 calc R U . . .
C77 C 0.2636(2) 0.1318(3) 0.35617(18) 0.0543(13) Uani 1 1 d . . . . .
H77A H 0.247694 0.127654 0.383287 0.065 Uiso 1 1 calc R U . . .
H77B H 0.303724 0.103354 0.365023 0.065 Uiso 1 1 calc R U . . .
C78 C 0.3206(3) 0.2422(3) 0.38814(19) 0.0650(15) Uani 1 1 d . . . . .
H78A H 0.360133 0.212462 0.398878 0.078 Uiso 1 1 calc R U . . .
H78B H 0.305320 0.245531 0.415636 0.078 Uiso 1 1 calc R U . . .
C79 C 0.3335(2) 0.3181(3) 0.3739(2) 0.0591(14) Uani 1 1 d . . . . .
H79A H 0.370640 0.339640 0.400022 0.071 Uiso 1 1 calc R U . . .
H79B H 0.343497 0.315257 0.343836 0.071 Uiso 1 1 calc R U . . .
C80 C 0.2916(3) 0.4394(3) 0.35813(18) 0.0569(13) Uani 1 1 d . . . . .
H80A H 0.311711 0.442316 0.333346 0.068 Uiso 1 1 calc R U . . .
H80B H 0.321415 0.460883 0.388828 0.068 Uiso 1 1 calc R U . . .
C81 C 0.2322(3) 0.4826(3) 0.34161(18) 0.0556(13) Uani 1 1 d . . . . .
H81A H 0.207053 0.470530 0.362061 0.067 Uiso 1 1 calc R U . . .
H81B H 0.241893 0.536517 0.344736 0.067 Uiso 1 1 calc R U . . .
C82 C 0.1356(3) 0.4971(4) 0.2745(2) 0.0716(17) Uani 1 1 d . . . . .
H82A H 0.138608 0.551718 0.279382 0.086 Uiso 1 1 calc R U . . .
H82B H 0.109402 0.476558 0.292234 0.086 Uiso 1 1 calc R U . . .
C83 C 0.1058(2) 0.4790(3) 0.2208(2) 0.0555(13) Uani 1 1 d . . . . .
C84 C 0.1260(2) 0.5134(3) 0.1868(2) 0.0604(14) Uani 1 1 d . . . . .
H84A H 0.157973 0.550598 0.197241 0.072 Uiso 1 1 calc R U . . .
C85 C 0.1007(2) 0.4950(3) 0.1383(2) 0.0536(12) Uani 1 1 d . . . . .
H85A H 0.115914 0.519126 0.115975 0.064 Uiso 1 1 calc R U . . .
C86 C 0.0529(2) 0.4415(2) 0.12118(18) 0.0448(11) Uani 1 1 d . . . . .
C87 C 0.0326(2) 0.4076(3) 0.15546(18) 0.0513(12) Uani 1 1 d . . . . .
H87A H 0.000149 0.370926 0.144997 0.062 Uiso 1 1 calc R U . . .
C88 C 0.0582(3) 0.4257(3) 0.2042(2) 0.0563(13) Uani 1 1 d . . . . .
H88A H 0.043222 0.401572 0.226713 0.068 Uiso 1 1 calc R U . . .
C89 C 0.0244(2) 0.4264(3) 0.06722(18) 0.0527(12) Uani 1 1 d . . . . .
H89A H -0.002993 0.469091 0.051391 0.063 Uiso 1 1 calc R U . . .
H89B H 0.059230 0.424259 0.054351 0.063 Uiso 1 1 calc R U . . .
C90 C -0.0474(3) 0.3602(3) 0.00025(18) 0.0684(16) Uani 1 1 d . . . . .
H90A H -0.072824 0.314831 -0.010016 0.103 Uiso 1 1 calc R U . . .
H90B H -0.075427 0.403779 -0.008044 0.103 Uiso 1 1 calc R U . . .
H90C H -0.017089 0.363499 -0.016476 0.103 Uiso 1 1 calc R U . . .
C91 C 0.0275(2) 0.2920(3) 0.06704(18) 0.0451(11) Uani 1 1 d . . . . .
H91A H 0.058810 0.299372 0.100386 0.054 Uiso 1 1 calc R U . . .
H91B H 0.051347 0.286694 0.044831 0.054 Uiso 1 1 calc R U . . .
C92 C 0.12829(18) 0.2390(2) 0.18446(13) 0.0327(8) Uani 1 1 d . . . . .
C93 C 0.22021(19) 0.3067(3) 0.21752(15) 0.0400(10) Uani 1 1 d . . . . .
H93A H 0.258550 0.331271 0.220250 0.048 Uiso 1 1 calc R U . . .
C94 C 0.19374(18) 0.3036(2) 0.25111(14) 0.0362(9) Uani 1 1 d . . . . .
H94A H 0.209652 0.325112 0.282705 0.043 Uiso 1 1 calc R U . . .
C95 C 0.19101(17) 0.2598(2) 0.13247(13) 0.0314(8) Uani 1 1 d . . . . .
C96 C 0.19989(18) 0.3241(2) 0.10967(14) 0.0326(8) Uani 1 1 d . . . . .
H96A H 0.199264 0.371243 0.124073 0.039 Uiso 1 1 calc R U . . .
C97 C 0.20973(18) 0.3197(2) 0.06564(14) 0.0319(8) Uani 1 1 d . . . . .
C98 C 0.21074(19) 0.2493(2) 0.04650(14) 0.0359(9) Uani 1 1 d . . . . .
H98A H 0.217089 0.245428 0.016404 0.043 Uiso 1 1 calc R U . . .
C99 C 0.20293(19) 0.1842(2) 0.06912(15) 0.0353(9) Uani 1 1 d . . . . .
C100 C 0.19285(19) 0.1904(2) 0.11306(14) 0.0344(9) Uani 1 1 d . . . . .
H10A H 0.187298 0.146904 0.129486 0.041 Uiso 1 1 calc R U . . .
C101 C 0.2207(2) 0.3881(2) 0.03906(15) 0.0371(9) Uani 1 1 d . . . . .
C102 C 0.2131(3) 0.4610(3) 0.0632(2) 0.0565(13) Uani 1 1 d . . . . .
H10B H 0.170098 0.463828 0.063876 0.085 Uiso 1 1 calc R U . . .
H10C H 0.244058 0.462759 0.096557 0.085 Uiso 1 1 calc R U . . .
H10D H 0.220094 0.503128 0.044600 0.085 Uiso 1 1 calc R U . . .
C103 C 0.2877(2) 0.3843(3) 0.0382(2) 0.0524(12) Uani 1 1 d . . . . .
H10E H 0.295360 0.428036 0.021210 0.079 Uiso 1 1 calc R U . . .
H10F H 0.318451 0.383482 0.071681 0.079 Uiso 1 1 calc R U . . .
H10G H 0.292237 0.339013 0.021217 0.079 Uiso 1 1 calc R U . . .
C104 C 0.1725(3) 0.3900(3) -0.01311(18) 0.0575(13) Uani 1 1 d . . . . .
H10H H 0.129502 0.392457 -0.012426 0.086 Uiso 1 1 calc R U . . .
H10I H 0.180196 0.433991 -0.029913 0.086 Uiso 1 1 calc R U . . .
H10J H 0.176833 0.344971 -0.030396 0.086 Uiso 1 1 calc R U . . .
C105 C 0.2062(2) 0.1084(3) 0.04600(17) 0.0481(11) Uani 1 1 d . . . . .
C106 C 0.2668(3) 0.1048(3) 0.0339(2) 0.0792(19) Uani 1 1 d . . . . .
H10K H 0.266631 0.145712 0.011772 0.119 Uiso 1 1 calc R U . . .
H10L H 0.303995 0.109328 0.063911 0.119 Uiso 1 1 calc R U . . .
H10M H 0.268337 0.057147 0.018123 0.119 Uiso 1 1 calc R U . . .
C107 C 0.1481(4) 0.1000(4) -0.0004(2) 0.090(2) Uani 1 1 d . . . . .
H10N H 0.146237 0.141797 -0.022266 0.135 Uiso 1 1 calc R U . . .
H10O H 0.151022 0.053158 -0.016532 0.135 Uiso 1 1 calc R U . . .
H10P H 0.109792 0.099660 0.007790 0.135 Uiso 1 1 calc R U . . .
C108 C 0.2095(3) 0.0440(3) 0.0800(2) 0.0693(16) Uani 1 1 d . . . . .
H10Q H 0.246961 0.049704 0.109800 0.104 Uiso 1 1 calc R U . . .
H10R H 0.171245 0.043611 0.088299 0.104 Uiso 1 1 calc R U . . .
H10S H 0.212475 -0.002891 0.063977 0.104 Uiso 1 1 calc R U . . .
C109 C 0.09285(17) 0.2533(2) 0.25431(13) 0.0304(8) Uani 1 1 d . . . . .
C110 C 0.11041(18) 0.2677(2) 0.30386(14) 0.0329(8) Uani 1 1 d . . . . .
H11B H 0.153067 0.280224 0.322699 0.039 Uiso 1 1 calc R U . . .
C111 C 0.06503(18) 0.2636(2) 0.32583(14) 0.0350(9) Uani 1 1 d . . . . .
C112 C 0.00415(19) 0.2436(2) 0.29770(15) 0.0388(9) Uani 1 1 d . . . . .
H11C H -0.026559 0.240171 0.312707 0.047 Uiso 1 1 calc R U . . .
C113 C -0.01456(18) 0.2282(2) 0.24806(16) 0.0377(9) Uani 1 1 d . . . . .
C114 C 0.03118(17) 0.2335(2) 0.22672(14) 0.0329(9) Uani 1 1 d . . . . .
H11D H 0.019910 0.223410 0.192971 0.039 Uiso 1 1 calc R U . . .
C115 C 0.0859(2) 0.2801(3) 0.38083(15) 0.0409(10) Uani 1 1 d . . . . .
C116 C 0.1204(3) 0.3550(3) 0.39244(18) 0.0595(14) Uani 1 1 d . . . . .
H11E H 0.091994 0.394445 0.373842 0.089 Uiso 1 1 calc R U . . .
H11F H 0.133017 0.365314 0.427348 0.089 Uiso 1 1 calc R U . . .
H11G H 0.158153 0.353119 0.383570 0.089 Uiso 1 1 calc R U . . .
C117 C 0.1298(3) 0.2185(4) 0.40965(18) 0.0668(16) Uani 1 1 d . . . . .
H11H H 0.107595 0.170650 0.402138 0.100 Uiso 1 1 calc R U . . .
H11I H 0.167596 0.216581 0.400794 0.100 Uiso 1 1 calc R U . . .
H11J H 0.142459 0.228776 0.444572 0.100 Uiso 1 1 calc R U . . .
C118 C 0.0285(2) 0.2855(3) 0.39738(17) 0.0545(13) Uani 1 1 d . . . . .
H11K H -0.000055 0.325022 0.379023 0.082 Uiso 1 1 calc R U . . .
H11L H 0.005775 0.237936 0.391377 0.082 Uiso 1 1 calc R U . . .
H11M H 0.043412 0.297087 0.432240 0.082 Uiso 1 1 calc R U . . .
C119 C -0.0832(2) 0.2075(3) 0.21638(17) 0.0476(11) Uani 1 1 d . . . . .
C120 C -0.0831(3) 0.1296(3) 0.1945(2) 0.0695(16) Uani 1 1 d . . . . .
H12B H -0.066247 0.093215 0.220806 0.104 Uiso 1 1 calc R U . . .
H12C H -0.126520 0.115841 0.174091 0.104 Uiso 1 1 calc R U . . .
H12D H -0.056438 0.130248 0.174589 0.104 Uiso 1 1 calc R U . . .
C121 C -0.1275(2) 0.2050(4) 0.2452(2) 0.080(2) Uani 1 1 d . . . . .
H12E H -0.111408 0.168716 0.271693 0.120 Uiso 1 1 calc R U . . .
H12F H -0.129341 0.254320 0.258786 0.120 Uiso 1 1 calc R U . . .
H12G H -0.170034 0.190207 0.223511 0.120 Uiso 1 1 calc R U . . .
C122 C -0.1092(2) 0.2640(3) 0.1757(2) 0.0641(15) Uani 1 1 d . . . . .
H12H H -0.081391 0.266432 0.156772 0.096 Uiso 1 1 calc R U . . .
H12I H -0.151859 0.248923 0.154375 0.096 Uiso 1 1 calc R U . . .
H12J H -0.111166 0.313036 0.189649 0.096 Uiso 1 1 calc R U . . .
O7 O 0.94622(16) 0.79854(19) 0.15748(12) 0.0535(8) Uani 1 1 d . . . . .
O8 O 0.92839(14) 0.64511(18) 0.13565(12) 0.0496(8) Uani 1 1 d . . . . .
O9 O 0.90975(18) 0.5415(2) 0.20546(13) 0.0606(9) Uani 1 1 d . . . . .
N9 N 0.94530(17) 0.9841(2) 0.37015(13) 0.0442(9) Uani 1 1 d . . . . .
N10 N 0.94017(18) 0.6382(2) 0.44943(13) 0.0425(9) Uani 1 1 d . . . . .
N11 N 0.92407(14) 0.73827(18) 0.27786(11) 0.0301(7) Uani 1 1 d . . . . .
N12 N 1.01728(14) 0.73493(18) 0.33103(11) 0.0311(7) Uani 1 1 d . . . . .
C123 C 0.9408(2) 0.8443(2) 0.42518(15) 0.0400(10) Uani 1 1 d . . . . .
H12K H 0.977362 0.847827 0.416555 0.048 Uiso 1 1 calc R U . . .
C124 C 0.92272(19) 0.7747(2) 0.43647(14) 0.0366(9) Uani 1 1 d . . . . .
C125 C 0.8686(2) 0.7699(3) 0.44799(17) 0.0498(11) Uani 1 1 d . . . . .
H12L H 0.854592 0.722864 0.454995 0.060 Uiso 1 1 calc R U . . .
C126 C 0.8348(3) 0.8337(3) 0.4493(2) 0.0659(16) Uani 1 1 d . . . . .
H12M H 0.798088 0.830346 0.457666 0.079 Uiso 1 1 calc R U . . .
C127 C 0.8542(3) 0.9021(3) 0.43852(19) 0.0598(14) Uani 1 1 d . . . . .
H12N H 0.830660 0.945388 0.439675 0.072 Uiso 1 1 calc R U . . .
C128 C 0.9073(2) 0.9087(3) 0.42609(15) 0.0420(10) Uani 1 1 d . . . . .
C129 C 0.9281(2) 0.9839(3) 0.41359(17) 0.0481(11) Uani 1 1 d . . . . .
H12O H 0.893379 1.020136 0.408733 0.058 Uiso 1 1 calc R U . . .
H12P H 0.965120 1.001210 0.441683 0.058 Uiso 1 1 calc R U . . .
C130 C 0.9682(3) 1.0581(3) 0.3638(2) 0.0617(14) Uani 1 1 d . . . . .
H13A H 1.004775 1.071246 0.392859 0.093 Uiso 1 1 calc R U . . .
H13B H 0.980951 1.057893 0.335296 0.093 Uiso 1 1 calc R U . . .
H13C H 0.934364 1.094695 0.358955 0.093 Uiso 1 1 calc R U . . .
C131 C 0.8907(2) 0.9637(3) 0.32693(17) 0.0464(11) Uani 1 1 d . . . . .
H13D H 0.859089 1.004421 0.320084 0.056 Uiso 1 1 calc R U . . .
H13M H 0.870924 0.918666 0.334686 0.056 Uiso 1 1 calc R U . . .
C132 C 0.9040(2) 0.9488(2) 0.28144(16) 0.0382(9) Uani 1 1 d . . . . .
C133 C 0.9640(2) 0.9284(2) 0.28193(16) 0.0413(10) Uani 1 1 d . . . . .
H13E H 0.999278 0.929574 0.311769 0.050 Uiso 1 1 calc R U . . .
C134 C 0.9729(2) 0.9065(2) 0.23980(17) 0.0442(10) Uani 1 1 d . . . . .
H13F H 1.013973 0.892534 0.241065 0.053 Uiso 1 1 calc R U . . .
C135 C 0.9221(2) 0.9046(2) 0.19560(16) 0.0425(10) Uani 1 1 d . . . . .
C136 C 0.8636(2) 0.9269(3) 0.19480(17) 0.0485(12) Uani 1 1 d . . . . .
H13G H 0.828548 0.927175 0.164784 0.058 Uiso 1 1 calc R U . . .
C137 C 0.8547(2) 0.9492(3) 0.23726(17) 0.0478(11) Uani 1 1 d . . . . .
H13H H 0.813812 0.964834 0.235622 0.057 Uiso 1 1 calc R U . . .
C138 C 0.9307(3) 0.8753(3) 0.15067(18) 0.0559(13) Uani 1 1 d . . . . .
H13I H 0.891094 0.882126 0.122095 0.067 Uiso 1 1 calc R U . . .
H13J H 0.965074 0.902945 0.144693 0.067 Uiso 1 1 calc R U . . .
C139 C 0.9570(3) 0.7661(3) 0.1175(2) 0.0587(13) Uani 1 1 d . . . . .
H13K H 0.990267 0.794258 0.110392 0.070 Uiso 1 1 calc R U . . .
H13L H 0.917634 0.767813 0.088342 0.070 Uiso 1 1 calc R U . . .
C140 C 0.9774(2) 0.6875(3) 0.1293(2) 0.0575(13) Uani 1 1 d . . . . .
H14B H 0.988790 0.665905 0.102600 0.069 Uiso 1 1 calc R U . . .
H14C H 1.015525 0.685827 0.159503 0.069 Uiso 1 1 calc R U . . .
C141 C 0.9416(2) 0.5675(3) 0.13962(18) 0.0528(12) Uani 1 1 d . . . . .
H14D H 0.984900 0.558903 0.163494 0.063 Uiso 1 1 calc R U . . .
H14E H 0.939723 0.547855 0.107705 0.063 Uiso 1 1 calc R U . . .
C142 C 0.8957(2) 0.5282(3) 0.15519(19) 0.0563(13) Uani 1 1 d . . . . .
H14F H 0.852340 0.545846 0.136177 0.068 Uiso 1 1 calc R U . . .
H14G H 0.897679 0.474103 0.149369 0.068 Uiso 1 1 calc R U . . .
C143 C 0.8659(3) 0.5090(3) 0.2245(2) 0.0683(16) Uani 1 1 d . . . . .
H14H H 0.863172 0.454600 0.218518 0.082 Uiso 1 1 calc R U . . .
H14I H 0.823248 0.530745 0.208224 0.082 Uiso 1 1 calc R U . . .
C144 C 0.8889(3) 0.5243(3) 0.27799(19) 0.0538(12) Uani 1 1 d . . . . .
C145 C 0.9431(3) 0.4906(3) 0.3097(2) 0.0670(15) Uani 1 1 d . . . . .
H14J H 0.964210 0.454649 0.297354 0.080 Uiso 1 1 calc R U . . .
C146 C 0.9674(3) 0.5076(3) 0.3585(2) 0.0603(14) Uani 1 1 d . . . . .
H14K H 1.005410 0.484231 0.378919 0.072 Uiso 1 1 calc R U . . .
C147 C 0.9373(2) 0.5586(2) 0.37844(18) 0.0445(11) Uani 1 1 d . . . . .
C148 C 0.8816(2) 0.5912(3) 0.34687(18) 0.0465(11) Uani 1 1 d . . . . .
H14L H 0.859474 0.625811 0.359300 0.056 Uiso 1 1 calc R U . . .
C149 C 0.8582(2) 0.5740(3) 0.29782(18) 0.0515(12) Uani 1 1 d . . . . .
H14M H 0.820029 0.596882 0.277217 0.062 Uiso 1 1 calc R U . . .
C150 C 0.9644(2) 0.5729(3) 0.43244(18) 0.0496(11) Uani 1 1 d . . . . .
H15B H 0.956147 0.528616 0.449296 0.059 Uiso 1 1 calc R U . . .
H15C H 1.010935 0.578086 0.442421 0.059 Uiso 1 1 calc R U . . .
C151 C 0.9614(3) 0.6362(3) 0.50245(18) 0.0604(14) Uani 1 1 d . . . . .
H15D H 0.945280 0.680088 0.514068 0.091 Uiso 1 1 calc R U . . .
H15E H 0.945408 0.591009 0.512666 0.091 Uiso 1 1 calc R U . . .
H15F H 1.007892 0.636299 0.516243 0.091 Uiso 1 1 calc R U . . .
C152 C 0.9607(2) 0.7070(2) 0.43307(16) 0.0385(9) Uani 1 1 d . . . . .
H15G H 0.957356 0.700717 0.398826 0.046 Uiso 1 1 calc R U . . .
H15H H 1.005904 0.715792 0.452961 0.046 Uiso 1 1 calc R U . . .
C153 C 0.95859(17) 0.7644(2) 0.32363(13) 0.0307(8) Uani 1 1 d . . . . .
C154 C 0.95991(19) 0.6941(2) 0.25843(15) 0.0386(10) Uani 1 1 d . . . . .
H15J H 0.945490 0.670403 0.227493 0.046 Uiso 1 1 calc R U . . .
C155 C 1.01847(19) 0.6917(2) 0.29189(15) 0.0398(10) Uani 1 1 d . . . . .
H15K H 1.053875 0.665687 0.289568 0.048 Uiso 1 1 calc R U . . .
C156 C 0.85752(16) 0.7498(2) 0.25477(13) 0.0305(8) Uani 1 1 d . . . . .
C157 C 0.82101(17) 0.7662(2) 0.28208(14) 0.0337(9) Uani 1 1 d . . . . .
H15L H 0.840673 0.772427 0.316303 0.040 Uiso 1 1 calc R U . . .
C158 C 0.75499(18) 0.7737(2) 0.25983(15) 0.0360(9) Uani 1 1 d . . . . .
C159 C 0.72876(18) 0.7647(2) 0.20916(16) 0.0407(10) Uani 1 1 d . . . . .
H15M H 0.684143 0.769420 0.193372 0.049 Uiso 1 1 calc R U . . .
C160 C 0.76503(18) 0.7493(2) 0.18099(14) 0.0363(9) Uani 1 1 d . . . . .
C161 C 0.83056(17) 0.7420(2) 0.20418(14) 0.0336(9) Uani 1 1 d . . . . .
H16C H 0.856565 0.731861 0.185784 0.040 Uiso 1 1 calc R U . . .
C162 C 0.71479(19) 0.7897(3) 0.29058(17) 0.0446(11) Uani 1 1 d . . . . .
C163 C 0.7330(3) 0.8668(3) 0.3145(2) 0.0629(14) Uani 1 1 d . . . . .
H16D H 0.707334 0.877547 0.334398 0.094 Uiso 1 1 calc R U . . .
H16E H 0.778003 0.866935 0.335245 0.094 Uiso 1 1 calc R U . . .
H16F H 0.725136 0.904830 0.289183 0.094 Uiso 1 1 calc R U . . .
C164 C 0.6434(2) 0.7911(4) 0.2607(2) 0.0652(16) Uani 1 1 d . . . . .
H16G H 0.619982 0.801559 0.282251 0.098 Uiso 1 1 calc R U . . .
H16H H 0.634305 0.829940 0.235728 0.098 Uiso 1 1 calc R U . . .
H16I H 0.630191 0.742608 0.244981 0.098 Uiso 1 1 calc R U . . .
C165 C 0.7267(2) 0.7302(3) 0.33021(19) 0.0597(14) Uani 1 1 d . . . . .
H16J H 0.700641 0.740968 0.349785 0.089 Uiso 1 1 calc R U . . .
H16K H 0.715382 0.681138 0.314997 0.089 Uiso 1 1 calc R U . . .
H16L H 0.771587 0.730545 0.351214 0.089 Uiso 1 1 calc R U . . .
C166 C 0.7335(2) 0.7381(3) 0.12583(15) 0.0448(11) Uani 1 1 d . . . . .
C167 C 0.6854(3) 0.8000(3) 0.10358(19) 0.0706(17) Uani 1 1 d . . . . .
H16M H 0.706958 0.848326 0.109955 0.106 Uiso 1 1 calc R U . . .
H16N H 0.665588 0.792303 0.068342 0.106 Uiso 1 1 calc R U . . .
H16O H 0.652668 0.799087 0.118162 0.106 Uiso 1 1 calc R U . . .
C168 C 0.7024(3) 0.6628(3) 0.1169(2) 0.090(2) Uani 1 1 d . . . . .
H16P H 0.671371 0.659983 0.133012 0.136 Uiso 1 1 calc R U . . .
H16Q H 0.680888 0.655142 0.081806 0.136 Uiso 1 1 calc R U . . .
H16R H 0.734690 0.624138 0.130065 0.136 Uiso 1 1 calc R U . . .
C169 C 0.7814(3) 0.7401(5) 0.10017(18) 0.085(2) Uani 1 1 d . . . . .
H16S H 0.802445 0.788703 0.105409 0.127 Uiso 1 1 calc R U . . .
H16T H 0.813119 0.700873 0.113449 0.127 Uiso 1 1 calc R U . . .
H16U H 0.759317 0.731877 0.065190 0.127 Uiso 1 1 calc R U . . .
C170 C 1.06984(16) 0.7425(2) 0.37558(13) 0.0293(8) Uani 1 1 d . . . . .
C171 C 1.08622(17) 0.8117(2) 0.39679(14) 0.0319(8) Uani 1 1 d . . . . .
H17C H 1.063205 0.854510 0.381130 0.038 Uiso 1 1 calc R U . . .
C172 C 1.13639(18) 0.8188(2) 0.44106(14) 0.0333(9) Uani 1 1 d . . . . .
C173 C 1.16945(18) 0.7547(2) 0.46231(14) 0.0370(9) Uani 1 1 d . . . . .
H17D H 1.204269 0.759194 0.492256 0.044 Uiso 1 1 calc R U . . .
C174 C 1.15367(18) 0.6841(2) 0.44153(14) 0.0342(9) Uani 1 1 d . . . . .
C175 C 1.10299(17) 0.6786(2) 0.39739(14) 0.0314(8) Uani 1 1 d . . . . .
H17E H 1.091022 0.631507 0.382179 0.038 Uiso 1 1 calc R U . . .
C176 C 1.1534(2) 0.8959(2) 0.46504(17) 0.0462(11) Uani 1 1 d . . . . .
C177 C 1.1656(4) 0.9495(4) 0.4296(2) 0.104(3) Uani 1 1 d . . . . .
H17F H 1.200775 0.930958 0.420774 0.157 Uiso 1 1 calc R U . . .
H17G H 1.127333 0.953438 0.400191 0.157 Uiso 1 1 calc R U . . .
H17H H 1.176386 0.998582 0.444803 0.157 Uiso 1 1 calc R U . . .
C178 C 1.0994(3) 0.9222(4) 0.4797(3) 0.111(3) Uani 1 1 d . . . . .
H17I H 1.092690 0.886553 0.502534 0.166 Uiso 1 1 calc R U . . .
H17J H 1.109742 0.971126 0.495256 0.166 Uiso 1 1 calc R U . . .
H17K H 1.060689 0.925982 0.450645 0.166 Uiso 1 1 calc R U . . .
C179 C 1.2121(3) 0.8933(3) 0.5122(2) 0.0699(16) Uani 1 1 d . . . . .
H17L H 1.248869 0.876490 0.504826 0.105 Uiso 1 1 calc R U . . .
H17M H 1.220430 0.943180 0.526690 0.105 Uiso 1 1 calc R U . . .
H17N H 1.204439 0.858703 0.535223 0.105 Uiso 1 1 calc R U . . .
C180 C 1.19199(19) 0.6155(2) 0.46653(16) 0.0401(10) Uani 1 1 d . . . . .
C181 C 1.1964(3) 0.6118(3) 0.5194(2) 0.0755(18) Uani 1 1 d . . . . .
H18C H 1.153616 0.608928 0.520474 0.113 Uiso 1 1 calc R U . . .
H18D H 1.220605 0.567562 0.535018 0.113 Uiso 1 1 calc R U . . .
H18E H 1.217748 0.656515 0.536713 0.113 Uiso 1 1 calc R U . . .
C182 C 1.2572(2) 0.6199(3) 0.4638(2) 0.0716(17) Uani 1 1 d . . . . .
H18F H 1.253490 0.622252 0.429636 0.107 Uiso 1 1 calc R U . . .
H18G H 1.278865 0.664688 0.480874 0.107 Uiso 1 1 calc R U . . .
H18H H 1.281721 0.575734 0.479180 0.107 Uiso 1 1 calc R U . . .
C183 C 1.1606(2) 0.5423(3) 0.4429(2) 0.0614(15) Uani 1 1 d . . . . .
H18I H 1.118158 0.538777 0.444420 0.092 Uiso 1 1 calc R U . . .
H18J H 1.157348 0.541233 0.408758 0.092 Uiso 1 1 calc R U . . .
H18K H 1.186419 0.500140 0.460320 0.092 Uiso 1 1 calc R U . . .
O10 O 0.7077(3) 0.4703(3) 0.2957(2) 0.0620(18) Uani 0.689(9) 1 d . U P A 1
O10' O 0.6656(6) 0.4746(6) 0.3119(4) 0.052(3) Uani 0.311(9) 1 d . U P A 2
O11 O 0.7765(2) 0.3624(2) 0.35995(14) 0.0674(10) Uani 1 1 d . . . . .
O12 O 0.77065(18) 0.2059(2) 0.33722(13) 0.0674(10) Uani 1 1 d . . . . .
N13 N 0.51149(16) 0.3369(2) 0.06792(14) 0.0445(9) Uani 1 1 d . . . . .
N14 N 0.57895(18) 0.0073(2) 0.12646(14) 0.0457(9) Uani 1 1 d . . . . .
N15 N 0.68180(14) 0.25997(18) 0.17809(11) 0.0318(7) Uani 1 1 d . . . . .
N16 N 0.63711(14) 0.25548(19) 0.23005(11) 0.0327(7) Uani 1 1 d . . . . .
C184 C 0.51787(19) 0.1678(2) 0.07838(16) 0.0416(10) Uani 1 1 d . . . . .
H18L H 0.550686 0.188539 0.105614 0.050 Uiso 1 1 calc R U . . .
C185 C 0.49497(19) 0.0969(3) 0.08231(18) 0.0474(11) Uani 1 1 d . . . . .
C186 C 0.4455(3) 0.0686(3) 0.0425(2) 0.079(2) Uani 1 1 d . . . . .
H18M H 0.427957 0.021405 0.044937 0.095 Uiso 1 1 calc R U . . .
C187 C 0.4220(3) 0.1077(4) 0.0003(3) 0.104(3) Uani 1 1 d . . . . .
H18N H 0.388698 0.087278 -0.026749 0.124 Uiso 1 1 calc R U . . .
C188 C 0.4465(3) 0.1780(3) -0.0036(2) 0.082(2) Uani 1 1 d . . . . .
H18O H 0.430359 0.204486 -0.033530 0.098 Uiso 1 1 calc R U . . .
C189 C 0.4939(2) 0.2088(3) 0.03568(18) 0.0519(12) Uani 1 1 d . . . . .
C190 C 0.5212(2) 0.2848(3) 0.03315(17) 0.0503(12) Uani 1 1 d . . . . .
H19C H 0.567231 0.279912 0.039922 0.060 Uiso 1 1 calc R U . . .
H19D H 0.501023 0.304958 -0.000205 0.060 Uiso 1 1 calc R U . . .
C191 C 0.4446(2) 0.3570(3) 0.0542(2) 0.0636(15) Uani 1 1 d . . . . .
H19E H 0.418733 0.311679 0.047866 0.095 Uiso 1 1 calc R U . . .
H19F H 0.438545 0.385082 0.080714 0.095 Uiso 1 1 calc R U . . .
H19G H 0.431582 0.387777 0.024684 0.095 Uiso 1 1 calc R U . . .
C192 C 0.5518(2) 0.4021(3) 0.07764(18) 0.0507(12) Uani 1 1 d . . . . .
H19H H 0.530444 0.441023 0.053472 0.061 Uiso 1 1 calc R U . . .
H19I H 0.591743 0.388894 0.072954 0.061 Uiso 1 1 calc R U . . .
C193 C 0.5679(2) 0.4341(3) 0.12798(18) 0.0447(11) Uani 1 1 d . . . . .
C194 C 0.5515(2) 0.3985(3) 0.16358(18) 0.0513(12) Uani 1 1 d . . . . .
H19J H 0.526170 0.354874 0.155388 0.062 Uiso 1 1 calc R U . . .
C195 C 0.5713(3) 0.4252(3) 0.2105(2) 0.0591(13) Uani 1 1 d . . . . .
H19K H 0.559176 0.399865 0.234064 0.071 Uiso 1 1 calc R U . . .
C196 C 0.6084(3) 0.4882(3) 0.2238(2) 0.0632(15) Uani 1 1 d . . . . .
C197 C 0.6241(3) 0.5247(3) 0.1885(2) 0.0671(15) Uani 1 1 d . . . . .
H19L H 0.649432 0.568405 0.196821 0.080 Uiso 1 1 calc R U . . .
C198 C 0.6033(2) 0.4987(3) 0.1411(2) 0.0578(13) Uani 1 1 d . . . . .
H19M H 0.613531 0.525692 0.117145 0.069 Uiso 1 1 calc R U . . .
C199 C 0.6377(4) 0.5111(4) 0.2770(3) 0.101(2) Uani 1 1 d . U . . .
H19N H 0.611764 0.493289 0.295682 0.121 Uiso 1 1 calc R U . A 1
H19O H 0.642007 0.565928 0.280254 0.121 Uiso 1 1 calc R U . A 1
C200 C 0.7393(4) 0.4805(4) 0.3402(3) 0.099(2) Uani 1 1 d . U . . .
H20C H 0.712252 0.469337 0.359382 0.119 Uiso 1 1 calc R U . A 1
H20D H 0.752002 0.533470 0.345607 0.119 Uiso 1 1 calc R U . A 1
C201 C 0.7918(4) 0.4372(4) 0.3564(2) 0.083(2) Uani 1 1 d . . . . .
H20N H 0.820080 0.455171 0.388736 0.100 Uiso 1 1 calc R U . . .
H20O H 0.815053 0.441504 0.333711 0.100 Uiso 1 1 calc R U . . .
C202 C 0.8297(3) 0.3156(4) 0.3674(2) 0.0773(18) Uani 1 1 d . . . . .
H20E H 0.866667 0.335112 0.394676 0.093 Uiso 1 1 calc R U . . .
H20F H 0.840618 0.315010 0.337763 0.093 Uiso 1 1 calc R U . . .
C203 C 0.8150(3) 0.2393(4) 0.3788(2) 0.0807(18) Uani 1 1 d . . . . .
H20G H 0.854304 0.209292 0.390337 0.097 Uiso 1 1 calc R U . . .
H20H H 0.797494 0.241055 0.405154 0.097 Uiso 1 1 calc R U . . .
C204 C 0.7508(3) 0.1349(3) 0.34668(19) 0.0588(13) Uani 1 1 d . . . . .
H20I H 0.725671 0.140173 0.367927 0.071 Uiso 1 1 calc R U . . .
H20J H 0.788434 0.103928 0.364017 0.071 Uiso 1 1 calc R U . . .
C205 C 0.7115(2) 0.0973(3) 0.30019(17) 0.0459(11) Uani 1 1 d . . . . .
C206 C 0.7332(2) 0.0900(3) 0.26191(18) 0.0518(12) Uani 1 1 d . . . . .
H20K H 0.772251 0.112418 0.264180 0.062 Uiso 1 1 calc R U . . .
C207 C 0.6987(2) 0.0505(3) 0.22055(17) 0.0499(12) Uani 1 1 d . . . . .
H20L H 0.714251 0.046422 0.194689 0.060 Uiso 1 1 calc R U . . .
C208 C 0.6415(2) 0.0166(3) 0.21611(17) 0.0465(11) Uani 1 1 d . . . . .
C209 C 0.6193(2) 0.0267(3) 0.2534(2) 0.0571(13) Uani 1 1 d . . . . .
H20M H 0.579465 0.005958 0.250657 0.068 Uiso 1 1 calc R U . . .
C210 C 0.6536(2) 0.0665(3) 0.29500(19) 0.0551(12) Uani 1 1 d . . . . .
H21C H 0.637015 0.072493 0.320171 0.066 Uiso 1 1 calc R U . . .
C211 C 0.6078(3) -0.0315(3) 0.17302(18) 0.0552(13) Uani 1 1 d . . . . .
H21D H 0.638293 -0.068548 0.169558 0.066 Uiso 1 1 calc R U . . .
H21E H 0.574034 -0.059284 0.179820 0.066 Uiso 1 1 calc R U . . .
C212 C 0.5588(2) -0.0477(3) 0.08769(19) 0.0548(12) Uani 1 1 d . . . . .
H21F H 0.539416 -0.022415 0.056288 0.082 Uiso 1 1 calc R U . . .
H21G H 0.595628 -0.076420 0.087635 0.082 Uiso 1 1 calc R U . . .
H21H H 0.527764 -0.081322 0.092979 0.082 Uiso 1 1 calc R U . . .
C213 C 0.5251(2) 0.0516(3) 0.12795(18) 0.0467(11) Uani 1 1 d . . . . .
H21I H 0.539908 0.085500 0.156369 0.056 Uiso 1 1 calc R U . . .
H21J H 0.492924 0.017895 0.132284 0.056 Uiso 1 1 calc R U . . .
C214 C 0.63118(17) 0.2279(2) 0.18538(14) 0.0337(9) Uani 1 1 d . . . . .
C215 C 0.7167(2) 0.3058(3) 0.21655(15) 0.0404(10) Uani 1 1 d . . . . .
H21L H 0.753304 0.333838 0.218953 0.048 Uiso 1 1 calc R U . . .
C216 C 0.6889(2) 0.3027(3) 0.24920(15) 0.0413(10) Uani 1 1 d . . . . .
H21M H 0.701781 0.327822 0.279631 0.050 Uiso 1 1 calc R U . . .
C217 C 0.69308(17) 0.2538(2) 0.13377(13) 0.0317(8) Uani 1 1 d . . . . .
C218 C 0.68609(18) 0.1861(2) 0.10983(14) 0.0343(9) Uani 1 1 d . . . . .
H21N H 0.674098 0.143069 0.123212 0.041 Uiso 1 1 calc R U . . .
C219 C 0.69667(19) 0.1810(2) 0.06597(15) 0.0348(9) Uani 1 1 d . . . . .
C220 C 0.71363(18) 0.2457(2) 0.04751(14) 0.0353(9) Uani 1 1 d . . . . .
H22A H 0.721681 0.242627 0.018050 0.042 Uiso 1 1 calc R U . . .
C221 C 0.71932(18) 0.3151(2) 0.07054(14) 0.0329(9) Uani 1 1 d . . . . .
C222 C 0.70947(17) 0.3180(2) 0.11437(14) 0.0323(8) Uani 1 1 d . . . . .
H22B H 0.713913 0.363925 0.131272 0.039 Uiso 1 1 calc R U . . .
C223 C 0.6887(2) 0.1058(2) 0.03948(16) 0.0429(10) Uani 1 1 d . . . . .
C224 C 0.6191(3) 0.0845(3) 0.0225(2) 0.0738(18) Uani 1 1 d . . . . .
H22C H 0.605736 0.081644 0.050587 0.111 Uiso 1 1 calc R U . . .
H22D H 0.593699 0.122044 -0.000423 0.111 Uiso 1 1 calc R U . . .
H22E H 0.612975 0.035883 0.006243 0.111 Uiso 1 1 calc R U . . .
C225 C 0.7299(4) 0.0478(3) 0.0748(2) 0.082(2) Uani 1 1 d . . . . .
H22F H 0.774570 0.062697 0.085254 0.123 Uiso 1 1 calc R U . . .
H22G H 0.717348 0.044091 0.103252 0.123 Uiso 1 1 calc R U . . .
H22H H 0.724348 -0.000699 0.058470 0.123 Uiso 1 1 calc R U . . .
C226 C 0.7069(2) 0.1094(3) -0.00549(18) 0.0527(12) Uani 1 1 d . . . . .
H22I H 0.751697 0.123072 0.004169 0.079 Uiso 1 1 calc R U . . .
H22J H 0.699950 0.060567 -0.021461 0.079 Uiso 1 1 calc R U . . .
H22K H 0.680674 0.146728 -0.028127 0.079 Uiso 1 1 calc R U . . .
C227 C 0.7347(2) 0.3845(2) 0.04668(15) 0.0388(9) Uani 1 1 d . . . . .
C228 C 0.6859(3) 0.3920(3) -0.00517(17) 0.0594(14) Uani 1 1 d . . . . .
H22L H 0.686696 0.346965 -0.023785 0.089 Uiso 1 1 calc R U . . .
H22M H 0.643520 0.398283 -0.003838 0.089 Uiso 1 1 calc R U . . .
H22N H 0.696324 0.435355 -0.021031 0.089 Uiso 1 1 calc R U . . .
C229 C 0.8014(2) 0.3771(3) 0.0447(2) 0.0560(13) Uani 1 1 d . . . . .
H22O H 0.803629 0.331573 0.026997 0.084 Uiso 1 1 calc R U . . .
H22P H 0.810246 0.420330 0.027865 0.084 Uiso 1 1 calc R U . . .
H22Q H 0.832760 0.374563 0.077867 0.084 Uiso 1 1 calc R U . . .
C230 C 0.7319(3) 0.4557(2) 0.07432(18) 0.0509(12) Uani 1 1 d . . . . .
H23B H 0.742042 0.498599 0.057920 0.076 Uiso 1 1 calc R U . . .
H23C H 0.689179 0.461561 0.075061 0.076 Uiso 1 1 calc R U . . .
H23D H 0.762704 0.452407 0.107709 0.076 Uiso 1 1 calc R U . . .
C231 C 0.58971(18) 0.2456(2) 0.25149(15) 0.0354(9) Uani 1 1 d . . . . .
C232 C 0.52871(18) 0.2260(2) 0.22172(16) 0.0387(9) Uani 1 1 d . . . . .
H23E H 0.519542 0.215212 0.188286 0.046 Uiso 1 1 calc R U . . .
C233 C 0.4808(2) 0.2223(2) 0.24109(19) 0.0464(11) Uani 1 1 d . . . . .
C234 C 0.4962(2) 0.2386(3) 0.29035(18) 0.0474(11) Uani 1 1 d . . . . .
H23F H 0.463777 0.236188 0.303708 0.057 Uiso 1 1 calc R U . . .
C235 C 0.5568(2) 0.2580(2) 0.32048(16) 0.0431(10) Uani 1 1 d . . . . .
C236 C 0.6040(2) 0.2605(2) 0.30035(15) 0.0389(9) Uani 1 1 d . . . . .
H23G H 0.646324 0.272523 0.320400 0.047 Uiso 1 1 calc R U . . .
C237 C 0.4128(2) 0.2030(3) 0.2069(2) 0.0589(14) Uani 1 1 d . . . . .
C238 C 0.4130(3) 0.1277(4) 0.1823(3) 0.101(3) Uani 1 1 d . . . . .
H23H H 0.428712 0.088986 0.207264 0.152 Uiso 1 1 calc R U . . .
H23I H 0.369722 0.115302 0.160716 0.152 Uiso 1 1 calc R U . . .
H23J H 0.440574 0.130578 0.163238 0.152 Uiso 1 1 calc R U . . .
C239 C 0.3886(3) 0.2632(5) 0.1688(3) 0.115(3) Uani 1 1 d . . . . .
H23K H 0.417821 0.268972 0.151249 0.173 Uiso 1 1 calc R U . . .
H23L H 0.346498 0.249435 0.145742 0.173 Uiso 1 1 calc R U . . .
H23M H 0.385685 0.310389 0.184610 0.173 Uiso 1 1 calc R U . . .
C240 C 0.3665(3) 0.1956(5) 0.2333(3) 0.103(3) Uani 1 1 d . . . . .
H24B H 0.381338 0.156742 0.258195 0.155 Uiso 1 1 calc R U . . .
H24C H 0.363745 0.243102 0.248759 0.155 Uiso 1 1 calc R U . . .
H24D H 0.324557 0.182147 0.209891 0.155 Uiso 1 1 calc R U . . .
C241 C 0.5742(2) 0.2774(3) 0.37442(17) 0.0493(11) Uani 1 1 d . . . . .
C242 C 0.6185(3) 0.2187(4) 0.4060(2) 0.081(2) Uani 1 1 d . . . . .
H24E H 0.629383 0.231504 0.440371 0.121 Uiso 1 1 calc R U . . .
H24F H 0.597505 0.170038 0.399481 0.121 Uiso 1 1 calc R U . . .
H24G H 0.657264 0.216699 0.398358 0.121 Uiso 1 1 calc R U . . .
C243 C 0.6058(3) 0.3542(3) 0.3848(2) 0.0699(16) Uani 1 1 d . . . . .
H24H H 0.576813 0.391594 0.364258 0.105 Uiso 1 1 calc R U . . .
H24I H 0.616011 0.366870 0.419155 0.105 Uiso 1 1 calc R U . . .
H24J H 0.644883 0.353242 0.377581 0.105 Uiso 1 1 calc R U . . .
C244 C 0.5155(3) 0.2805(4) 0.3896(2) 0.0720(16) Uani 1 1 d . . . . .
H24K H 0.485696 0.317935 0.369968 0.108 Uiso 1 1 calc R U . . .
H24L H 0.494823 0.231651 0.384401 0.108 Uiso 1 1 calc R U . . .
H24M H 0.528912 0.293871 0.424147 0.108 Uiso 1 1 calc R U . . .

loop_
_atom_site_aniso_label
_atom_site_aniso_U_11
_atom_site_aniso_U_22
_atom_site_aniso_U_33
_atom_site_aniso_U_23
_atom_site_aniso_U_13
_atom_site_aniso_U_12
O1 0.090(3) 0.054(2) 0.049(2) 0.0013(17) 0.0308(19) -0.0043(19)
O2 0.055(2) 0.050(2) 0.056(2) -0.0071(17) 0.0194(16) 0.0061(15)
O3 0.106(3) 0.069(3) 0.063(2) -0.009(2) 0.031(2) -0.022(2)
N1 0.053(2) 0.030(2) 0.055(2) -0.0080(18) 0.0106(19) 0.0006(16)
N2 0.076(3) 0.055(3) 0.103(4) -0.023(3) 0.043(3) -0.008(2)
N3 0.0327(17) 0.0310(18) 0.0360(17) -0.0037(15) 0.0137(14) 0.0002(13)
N4 0.0309(16) 0.0276(18) 0.0392(18) -0.0022(15) 0.0128(14) -0.0014(13)
C1 0.049(3) 0.048(3) 0.065(3) 0.005(2) 0.035(2) 0.008(2)
C2 0.060(3) 0.057(3) 0.075(4) 0.016(3) 0.043(3) 0.009(2)
C3 0.096(5) 0.080(5) 0.104(5) 0.010(4) 0.064(4) 0.004(4)
C4 0.162(8) 0.110(7) 0.166(8) 0.042(6) 0.135(7) 0.057(6)
C5 0.107(5) 0.086(5) 0.078(4) 0.005(4) 0.055(4) 0.050(4)
C6 0.049(3) 0.041(3) 0.088(4) 0.007(3) 0.026(3) 0.004(2)
C7 0.082(4) 0.066(4) 0.082(4) -0.013(3) 0.019(3) 0.023(3)
C8 0.099(5) 0.042(4) 0.173(8) 0.008(4) 0.036(5) 0.002(3)
C9 0.057(4) 0.072(4) 0.116(6) -0.020(4) 0.011(4) 0.008(3)
C10 0.084(4) 0.064(4) 0.061(4) -0.007(3) 0.012(3) 0.022(3)
C11 0.077(4) 0.062(4) 0.049(3) -0.003(3) 0.001(3) 0.007(3)
C12 0.066(3) 0.050(3) 0.059(3) 0.013(3) 0.017(3) -0.007(2)
C13 0.067(3) 0.036(3) 0.046(3) 0.008(2) 0.015(2) -0.012(2)
C14 0.063(3) 0.047(3) 0.055(3) 0.009(3) 0.005(3) -0.001(2)
C15 0.085(4) 0.072(4) 0.059(4) 0.006(3) 0.006(3) 0.028(3)
C16 0.096(4) 0.048(3) 0.050(3) 0.006(3) 0.026(3) -0.007(3)
C17 0.091(4) 0.068(4) 0.050(3) -0.002(3) 0.034(3) -0.010(3)
C18 0.065(3) 0.078(4) 0.062(3) -0.007(3) 0.034(3) 0.001(3)
C19 0.073(4) 0.055(3) 0.051(3) -0.005(3) 0.019(3) 0.019(3)
C20 0.093(4) 0.048(3) 0.070(4) -0.011(3) 0.021(3) -0.004(3)
C21 0.090(5) 0.094(6) 0.085(5) 0.000(4) 0.030(4) -0.016(4)
C22 0.076(4) 0.063(4) 0.063(3) 0.012(3) 0.031(3) -0.011(3)
C23 0.068(4) 0.039(3) 0.092(4) 0.012(3) 0.018(3) 0.000(2)
C24 0.062(3) 0.034(3) 0.102(5) -0.012(3) 0.012(3) 0.001(2)
C25 0.051(3) 0.037(3) 0.080(4) -0.005(3) 0.025(3) -0.002(2)
C26 0.059(3) 0.054(3) 0.070(4) 0.000(3) 0.023(3) 0.009(2)
C27 0.073(4) 0.076(4) 0.074(4) -0.010(3) 0.035(3) 0.009(3)
C28 0.071(4) 0.062(4) 0.099(5) -0.026(3) 0.028(3) 0.002(3)
C29 0.149(7) 0.082(5) 0.069(4) 0.011(4) 0.038(4) 0.005(5)
C30 0.068(3) 0.048(3) 0.118(5) 0.019(3) 0.060(4) 0.015(3)
C31 0.035(2) 0.030(2) 0.037(2) -0.0027(18) 0.0114(17) 0.0006(16)
C32 0.034(2) 0.044(3) 0.042(2) -0.006(2) 0.0157(18) 0.0041(17)
C33 0.041(2) 0.040(2) 0.037(2) -0.0060(19) 0.0183(18) 0.0036(18)
C34 0.0291(19) 0.032(2) 0.037(2) 0.0006(18) 0.0119(16) -0.0016(15)
C35 0.039(2) 0.028(2) 0.042(2) 0.0020(18) 0.0173(18) -0.0003(16)
C36 0.043(2) 0.030(2) 0.038(2) -0.0038(18) 0.0176(18) -0.0049(17)
C37 0.037(2) 0.033(2) 0.042(2) -0.0017(19) 0.0101(17) -0.0015(17)
C38 0.036(2) 0.029(2) 0.039(2) 0.0002(18) 0.0137(17) -0.0007(16)
C39 0.036(2) 0.028(2) 0.044(2) -0.0034(18) 0.0151(18) -0.0011(16)
C40 0.061(3) 0.033(2) 0.045(2) -0.007(2) 0.012(2) -0.001(2)
C41 0.209(8) 0.055(4) 0.079(4) -0.011(4) 0.026(5) -0.052(5)
C42 0.062(3) 0.052(3) 0.083(4) -0.030(3) 0.007(3) -0.002(2)
C43 0.077(5) 0.112(6) 0.183(9) -0.105(6) 0.024(5) 0.002(4)
C44 0.039(2) 0.032(2) 0.042(2) -0.0002(19) 0.0092(19) 0.0011(17)
C45 0.119(5) 0.048(3) 0.067(4) 0.018(3) 0.043(4) 0.017(3)
C46 0.042(3) 0.050(3) 0.084(4) 0.013(3) 0.016(3) 0.006(2)
C47 0.049(3) 0.036(3) 0.090(4) -0.003(3) 0.005(3) 0.005(2)
C48 0.035(2) 0.025(2) 0.039(2) -0.0014(17) 0.0146(17) -0.0011(15)
C49 0.034(2) 0.031(2) 0.036(2) 0.0003(17) 0.0120(17) -0.0017(16)
C50 0.036(2) 0.032(2) 0.041(2) 0.0030(18) 0.0183(17) 0.0011(16)
C51 0.033(2) 0.037(2) 0.044(2) 0.0013(19) 0.0152(17) 0.0028(17)
C52 0.038(2) 0.029(2) 0.036(2) 0.0025(17) 0.0089(17) 0.0001(16)
C53 0.039(2) 0.029(2) 0.038(2) -0.0017(17) 0.0180(17) 0.0007(16)
C54 0.037(2) 0.048(3) 0.043(2) 0.000(2) 0.0189(19) 0.0033(18)
C55 0.077(4) 0.081(4) 0.066(3) 0.022(3) 0.044(3) 0.019(3)
C56 0.087(4) 0.065(4) 0.094(4) -0.027(3) 0.060(4) -0.004(3)
C57 0.043(3) 0.127(6) 0.060(3) 0.008(4) 0.031(2) 0.016(3)
C58 0.039(2) 0.047(3) 0.039(2) 0.002(2) 0.0112(18) 0.0058(19)
C59 0.081(4) 0.080(4) 0.052(3) 0.015(3) 0.018(3) -0.015(3)
C60 0.047(3) 0.074(4) 0.048(3) -0.007(3) 0.003(2) 0.003(2)
C61 0.060(3) 0.057(3) 0.055(3) -0.019(3) 0.008(2) 0.005(2)
O4 0.067(2) 0.045(2) 0.052(2) 0.0015(16) 0.0028(17) -0.0018(16)
O5 0.0515(19) 0.049(2) 0.0483(18) -0.0041(15) 0.0169(15) -0.0122(15)
O6 0.069(2) 0.054(2) 0.058(2) -0.0120(18) 0.0178(18) 0.0091(17)
N5 0.048(2) 0.038(2) 0.047(2) 0.0030(17) 0.0095(17) 0.0034(16)
N6 0.071(3) 0.031(2) 0.045(2) -0.0041(17) 0.023(2) -0.0026(17)
N7 0.0350(17) 0.0323(18) 0.0276(15) -0.0006(14) 0.0134(13) -0.0004(13)
N8 0.0331(16) 0.0265(17) 0.0288(15) -0.0012(13) 0.0142(13) 0.0010(12)
C62 0.043(2) 0.041(3) 0.045(2) -0.003(2) 0.011(2) -0.0083(19)
C63 0.047(3) 0.043(3) 0.037(2) -0.001(2) 0.0081(19) -0.0049(19)
C64 0.038(2) 0.058(3) 0.065(3) 0.008(3) 0.006(2) -0.002(2)
C65 0.040(3) 0.078(4) 0.085(4) 0.020(3) 0.005(3) -0.012(3)
C66 0.060(3) 0.064(4) 0.068(4) 0.001(3) 0.008(3) -0.028(3)
C67 0.059(3) 0.040(3) 0.038(2) -0.007(2) 0.010(2) -0.015(2)
C68 0.078(3) 0.034(3) 0.046(3) -0.006(2) 0.017(2) -0.014(2)
C69 0.094(4) 0.031(3) 0.073(4) 0.001(3) 0.037(3) 0.006(2)
C70 0.060(3) 0.045(3) 0.046(3) -0.003(2) 0.022(2) -0.004(2)
C71 0.054(3) 0.029(2) 0.041(2) 0.0030(19) 0.016(2) 0.0040(18)
C72 0.053(3) 0.038(2) 0.041(2) 0.006(2) 0.020(2) 0.0055(19)
C73 0.050(3) 0.042(3) 0.045(3) 0.009(2) 0.017(2) 0.010(2)
C74 0.056(3) 0.035(2) 0.040(2) 0.005(2) 0.013(2) 0.0109(19)
C75 0.063(3) 0.045(3) 0.042(2) 0.003(2) 0.026(2) 0.008(2)
C76 0.060(3) 0.040(3) 0.050(3) -0.003(2) 0.025(2) -0.005(2)
C77 0.063(3) 0.048(3) 0.045(3) 0.004(2) 0.011(2) 0.010(2)
C78 0.056(3) 0.070(4) 0.052(3) 0.001(3) -0.002(2) 0.005(3)
C79 0.043(3) 0.069(4) 0.058(3) -0.006(3) 0.009(2) -0.009(2)
C80 0.064(3) 0.057(3) 0.047(3) -0.007(2) 0.017(2) -0.026(3)
C81 0.071(3) 0.049(3) 0.046(3) -0.009(2) 0.021(2) -0.011(2)
C82 0.073(4) 0.066(4) 0.068(4) -0.008(3) 0.016(3) 0.016(3)
C83 0.057(3) 0.045(3) 0.061(3) -0.001(3) 0.017(3) 0.014(2)
C84 0.051(3) 0.059(3) 0.072(4) -0.015(3) 0.024(3) -0.004(2)
C85 0.056(3) 0.049(3) 0.064(3) -0.006(2) 0.030(3) -0.002(2)
C86 0.047(3) 0.033(2) 0.058(3) 0.004(2) 0.024(2) 0.0061(18)
C87 0.062(3) 0.030(2) 0.061(3) 0.000(2) 0.022(2) 0.004(2)
C88 0.077(4) 0.035(3) 0.063(3) 0.012(2) 0.034(3) 0.013(2)
C89 0.065(3) 0.035(3) 0.059(3) 0.005(2) 0.022(3) 0.000(2)
C90 0.076(4) 0.064(4) 0.049(3) 0.010(3) 0.003(3) 0.000(3)
C91 0.044(2) 0.036(2) 0.054(3) 0.000(2) 0.016(2) -0.0008(18)
C92 0.039(2) 0.032(2) 0.0292(19) 0.0014(17) 0.0139(16) 0.0012(16)
C93 0.035(2) 0.052(3) 0.034(2) -0.007(2) 0.0144(18) -0.0099(18)
C94 0.036(2) 0.042(2) 0.031(2) -0.0084(18) 0.0127(17) -0.0068(17)
C95 0.035(2) 0.032(2) 0.0292(18) -0.0035(17) 0.0140(16) 0.0003(16)
C96 0.037(2) 0.029(2) 0.035(2) -0.0046(17) 0.0161(17) -0.0001(15)
C97 0.035(2) 0.029(2) 0.034(2) 0.0014(17) 0.0147(17) 0.0019(15)
C98 0.048(2) 0.033(2) 0.0315(19) -0.0036(18) 0.0201(18) 0.0021(17)
C99 0.046(2) 0.027(2) 0.037(2) -0.0022(17) 0.0193(18) 0.0036(16)
C100 0.046(2) 0.025(2) 0.036(2) 0.0022(17) 0.0195(18) 0.0009(16)
C101 0.047(2) 0.029(2) 0.044(2) 0.0005(18) 0.026(2) -0.0015(17)
C102 0.081(4) 0.029(3) 0.080(4) 0.002(2) 0.053(3) -0.002(2)
C103 0.053(3) 0.044(3) 0.071(3) 0.002(2) 0.035(3) -0.002(2)
C104 0.070(3) 0.046(3) 0.051(3) 0.015(2) 0.015(2) 0.002(2)
C105 0.081(3) 0.028(2) 0.043(2) -0.002(2) 0.031(2) 0.003(2)
C106 0.126(5) 0.044(3) 0.097(5) -0.003(3) 0.076(4) 0.018(3)
C107 0.129(6) 0.056(4) 0.059(4) -0.023(3) 0.002(4) -0.002(4)
C108 0.125(5) 0.028(3) 0.068(4) -0.002(2) 0.051(4) 0.010(3)
C109 0.037(2) 0.0252(19) 0.0320(19) 0.0055(16) 0.0164(16) 0.0021(15)
C110 0.034(2) 0.028(2) 0.036(2) 0.0031(17) 0.0128(16) 0.0006(15)
C111 0.042(2) 0.029(2) 0.038(2) 0.0035(17) 0.0194(18) 0.0014(16)
C112 0.041(2) 0.039(2) 0.044(2) 0.007(2) 0.0234(19) 0.0046(17)
C113 0.035(2) 0.033(2) 0.046(2) 0.0107(19) 0.0161(18) 0.0003(16)
C114 0.035(2) 0.033(2) 0.0322(19) 0.0024(17) 0.0131(16) 0.0001(16)
C115 0.050(2) 0.042(3) 0.036(2) -0.0009(19) 0.0216(19) -0.0020(19)
C116 0.079(4) 0.060(3) 0.048(3) -0.016(3) 0.034(3) -0.019(3)
C117 0.079(4) 0.083(4) 0.037(2) 0.011(3) 0.020(2) 0.028(3)
C118 0.065(3) 0.068(3) 0.043(3) -0.005(2) 0.035(2) 0.003(2)
C119 0.034(2) 0.058(3) 0.049(3) 0.011(2) 0.0124(19) -0.0024(19)
C120 0.056(3) 0.057(4) 0.083(4) -0.004(3) 0.009(3) -0.019(3)
C121 0.039(3) 0.133(6) 0.072(4) 0.019(4) 0.024(3) -0.008(3)
C122 0.047(3) 0.073(4) 0.062(3) 0.024(3) 0.008(2) 0.004(3)
O7 0.072(2) 0.046(2) 0.0487(19) -0.0019(16) 0.0291(17) -0.0009(16)
O8 0.0436(17) 0.0469(19) 0.059(2) -0.0076(16) 0.0197(15) 0.0083(14)
O9 0.077(2) 0.057(2) 0.0495(19) -0.0142(17) 0.0247(18) -0.0190(18)
N9 0.052(2) 0.032(2) 0.044(2) -0.0032(17) 0.0130(17) -0.0051(16)
N10 0.058(2) 0.034(2) 0.043(2) 0.0088(16) 0.0273(18) 0.0016(16)
N11 0.0307(16) 0.0293(18) 0.0280(15) -0.0021(14) 0.0078(13) -0.0023(13)
N12 0.0274(16) 0.0343(19) 0.0287(16) -0.0028(14) 0.0064(13) -0.0004(13)
C123 0.043(2) 0.037(2) 0.043(2) -0.0051(19) 0.0192(19) -0.0009(18)
C124 0.043(2) 0.037(2) 0.031(2) -0.0004(17) 0.0155(17) -0.0006(17)
C125 0.058(3) 0.051(3) 0.053(3) -0.001(2) 0.035(2) -0.002(2)
C126 0.070(4) 0.065(4) 0.090(4) 0.005(3) 0.062(3) 0.010(3)
C127 0.067(3) 0.061(4) 0.065(3) 0.002(3) 0.040(3) 0.023(3)
C128 0.051(3) 0.040(3) 0.035(2) -0.0057(19) 0.0157(19) 0.0046(19)
C129 0.066(3) 0.031(2) 0.047(3) -0.006(2) 0.021(2) 0.005(2)
C130 0.093(4) 0.031(3) 0.061(3) -0.004(2) 0.028(3) -0.011(2)
C131 0.045(3) 0.047(3) 0.049(3) 0.001(2) 0.019(2) 0.002(2)
C132 0.044(2) 0.026(2) 0.043(2) 0.0011(18) 0.0138(19) -0.0050(16)
C133 0.042(2) 0.034(2) 0.042(2) 0.0071(19) 0.0090(19) -0.0005(18)
C134 0.045(2) 0.035(2) 0.052(3) 0.003(2) 0.018(2) -0.0008(18)
C135 0.052(3) 0.029(2) 0.045(2) 0.0026(19) 0.015(2) -0.0070(18)
C136 0.048(3) 0.040(3) 0.048(3) 0.000(2) 0.006(2) -0.006(2)
C137 0.046(3) 0.041(3) 0.053(3) 0.001(2) 0.015(2) 0.0012(19)
C138 0.077(4) 0.041(3) 0.052(3) 0.003(2) 0.026(3) -0.011(2)
C139 0.062(3) 0.061(4) 0.064(3) -0.007(3) 0.035(3) -0.008(2)
C140 0.054(3) 0.064(3) 0.061(3) -0.007(3) 0.029(2) 0.005(2)
C141 0.061(3) 0.047(3) 0.046(3) -0.007(2) 0.014(2) 0.013(2)
C142 0.061(3) 0.046(3) 0.057(3) -0.013(2) 0.016(2) -0.001(2)
C143 0.087(4) 0.061(4) 0.059(3) -0.016(3) 0.029(3) -0.022(3)
C144 0.065(3) 0.041(3) 0.058(3) -0.004(2) 0.026(3) -0.008(2)
C145 0.070(4) 0.065(4) 0.072(4) -0.020(3) 0.032(3) 0.001(3)
C146 0.061(3) 0.052(3) 0.069(3) -0.003(3) 0.025(3) 0.012(2)
C147 0.054(3) 0.029(2) 0.058(3) 0.004(2) 0.029(2) -0.0033(18)
C148 0.054(3) 0.034(2) 0.056(3) 0.001(2) 0.026(2) 0.0015(19)
C149 0.063(3) 0.036(3) 0.056(3) 0.008(2) 0.021(2) -0.006(2)
C150 0.057(3) 0.037(3) 0.057(3) 0.012(2) 0.023(2) 0.004(2)
C151 0.090(4) 0.046(3) 0.046(3) 0.011(2) 0.025(3) 0.002(3)
C152 0.045(2) 0.034(2) 0.042(2) 0.0025(19) 0.0219(19) 0.0004(17)
C153 0.0300(19) 0.030(2) 0.0288(18) 0.0005(16) 0.0068(15) -0.0004(15)
C154 0.037(2) 0.043(3) 0.032(2) -0.0110(19) 0.0077(17) -0.0008(18)
C155 0.036(2) 0.045(3) 0.036(2) -0.009(2) 0.0107(18) 0.0016(18)
C156 0.0278(18) 0.0245(19) 0.0347(19) 0.0026(17) 0.0060(15) -0.0015(14)
C157 0.036(2) 0.030(2) 0.033(2) 0.0033(17) 0.0089(16) -0.0013(16)
C158 0.035(2) 0.031(2) 0.042(2) 0.0077(18) 0.0134(17) -0.0021(16)
C159 0.029(2) 0.042(3) 0.046(2) 0.006(2) 0.0071(17) -0.0005(17)
C160 0.037(2) 0.031(2) 0.036(2) -0.0013(18) 0.0071(17) -0.0006(16)
C161 0.034(2) 0.031(2) 0.0316(19) -0.0024(17) 0.0060(16) -0.0006(16)
C162 0.034(2) 0.048(3) 0.054(3) 0.010(2) 0.019(2) 0.0037(18)
C163 0.072(4) 0.059(3) 0.074(4) -0.003(3) 0.047(3) 0.006(3)
C164 0.037(3) 0.095(4) 0.068(3) 0.023(3) 0.023(2) 0.009(3)
C165 0.061(3) 0.063(4) 0.064(3) 0.018(3) 0.033(3) 0.006(2)
C166 0.038(2) 0.052(3) 0.033(2) 0.000(2) -0.0018(18) 0.0015(19)
C167 0.076(4) 0.072(4) 0.046(3) 0.007(3) 0.000(3) 0.022(3)
C168 0.127(6) 0.054(4) 0.052(3) -0.008(3) -0.013(3) -0.031(4)
C169 0.063(3) 0.147(7) 0.036(3) -0.005(4) 0.008(2) 0.011(4)
C170 0.0258(18) 0.031(2) 0.0293(18) -0.0016(16) 0.0081(15) -0.0052(14)
C171 0.031(2) 0.027(2) 0.034(2) 0.0003(16) 0.0075(16) -0.0015(15)
C172 0.033(2) 0.029(2) 0.036(2) -0.0037(17) 0.0096(17) -0.0034(15)
C173 0.034(2) 0.037(2) 0.034(2) -0.0021(19) 0.0042(16) -0.0003(17)
C174 0.034(2) 0.031(2) 0.037(2) -0.0021(18) 0.0121(17) 0.0004(16)
C175 0.033(2) 0.027(2) 0.032(2) -0.0027(16) 0.0096(16) -0.0016(15)
C176 0.043(2) 0.032(2) 0.051(3) -0.011(2) 0.001(2) -0.0038(18)
C177 0.169(8) 0.044(4) 0.078(4) -0.004(3) 0.017(5) -0.040(4)
C178 0.089(5) 0.087(5) 0.152(7) -0.074(5) 0.039(5) -0.005(4)
C179 0.067(4) 0.053(3) 0.074(4) -0.025(3) 0.006(3) -0.008(3)
C180 0.036(2) 0.034(2) 0.041(2) -0.0001(19) 0.0026(18) 0.0029(17)
C181 0.120(5) 0.046(3) 0.057(3) 0.013(3) 0.028(3) 0.018(3)
C182 0.051(3) 0.054(3) 0.107(5) 0.016(3) 0.026(3) 0.008(2)
C183 0.051(3) 0.035(3) 0.082(4) -0.002(3) 0.004(3) 0.005(2)
O10 0.089(4) 0.050(3) 0.052(3) 0.005(2) 0.032(3) 0.017(3)
O10' 0.076(6) 0.038(5) 0.043(5) 0.000(4) 0.021(4) -0.019(4)
O11 0.089(3) 0.055(2) 0.065(2) -0.0140(19) 0.035(2) -0.031(2)
O12 0.077(3) 0.059(2) 0.054(2) -0.0038(18) 0.0090(18) -0.0096(19)
N13 0.0358(19) 0.037(2) 0.058(2) 0.0019(18) 0.0139(17) 0.0055(15)
N14 0.051(2) 0.033(2) 0.047(2) 0.0005(17) 0.0111(17) 0.0046(16)
N15 0.0332(16) 0.0311(18) 0.0299(16) -0.0032(14) 0.0097(13) -0.0040(13)
N16 0.0325(17) 0.0322(18) 0.0348(17) -0.0019(15) 0.0141(14) 0.0008(13)
C184 0.035(2) 0.040(2) 0.043(2) -0.003(2) 0.0059(18) 0.0021(17)
C185 0.031(2) 0.041(3) 0.059(3) -0.002(2) 0.003(2) 0.0023(18)
C186 0.059(3) 0.046(3) 0.098(5) -0.008(3) -0.013(3) -0.004(2)
C187 0.091(5) 0.055(4) 0.094(5) -0.002(3) -0.052(4) -0.001(3)
C188 0.086(4) 0.052(3) 0.064(3) 0.006(3) -0.025(3) 0.009(3)
C189 0.044(3) 0.044(3) 0.053(3) 0.000(2) 0.000(2) 0.012(2)
C190 0.055(3) 0.045(3) 0.048(3) 0.005(2) 0.014(2) 0.010(2)
C191 0.041(3) 0.060(3) 0.081(4) 0.001(3) 0.013(3) 0.010(2)
C192 0.048(3) 0.040(3) 0.062(3) 0.008(2) 0.017(2) 0.000(2)
C193 0.037(2) 0.035(2) 0.057(3) 0.008(2) 0.012(2) 0.0070(18)
C194 0.049(3) 0.041(3) 0.055(3) 0.007(2) 0.008(2) 0.001(2)
C195 0.073(4) 0.038(3) 0.062(3) 0.013(2) 0.018(3) 0.002(2)
C196 0.080(4) 0.036(3) 0.063(3) 0.002(2) 0.012(3) 0.001(2)
C197 0.073(4) 0.041(3) 0.081(4) -0.006(3) 0.019(3) -0.012(2)
C198 0.065(3) 0.042(3) 0.070(3) 0.001(3) 0.027(3) -0.008(2)
C199 0.150(5) 0.061(4) 0.078(4) -0.013(3) 0.022(4) -0.027(4)
C200 0.105(5) 0.070(4) 0.128(5) -0.025(4) 0.050(4) -0.024(4)
C201 0.120(6) 0.066(4) 0.055(3) -0.007(3) 0.020(4) -0.038(4)
C202 0.075(4) 0.087(5) 0.068(4) -0.019(3) 0.023(3) -0.026(4)
C203 0.066(4) 0.083(5) 0.077(4) -0.014(4) 0.006(3) -0.009(3)
C204 0.066(3) 0.049(3) 0.052(3) 0.005(2) 0.010(3) 0.007(2)
C205 0.052(3) 0.038(3) 0.043(2) 0.007(2) 0.012(2) 0.0096(19)
C206 0.046(3) 0.055(3) 0.052(3) 0.015(2) 0.016(2) 0.005(2)
C207 0.056(3) 0.052(3) 0.041(2) 0.009(2) 0.016(2) 0.010(2)
C208 0.057(3) 0.033(2) 0.045(3) 0.008(2) 0.012(2) 0.009(2)
C209 0.053(3) 0.054(3) 0.064(3) 0.006(3) 0.022(3) -0.003(2)
C210 0.059(3) 0.055(3) 0.056(3) 0.001(3) 0.027(3) 0.006(2)
C211 0.067(3) 0.036(3) 0.053(3) 0.007(2) 0.011(2) 0.008(2)
C212 0.065(3) 0.037(3) 0.059(3) -0.002(2) 0.019(3) 0.003(2)
C213 0.042(2) 0.037(2) 0.061(3) -0.001(2) 0.017(2) -0.0024(18)
C214 0.032(2) 0.036(2) 0.033(2) -0.0007(17) 0.0118(16) 0.0022(16)
C215 0.037(2) 0.046(3) 0.037(2) -0.007(2) 0.0130(18) -0.0086(18)
C216 0.044(2) 0.046(3) 0.033(2) -0.011(2) 0.0135(19) -0.0077(19)
C217 0.0325(19) 0.031(2) 0.0315(19) -0.0002(17) 0.0120(16) 0.0021(15)
C218 0.035(2) 0.030(2) 0.037(2) 0.0035(17) 0.0118(17) 0.0020(16)
C219 0.040(2) 0.027(2) 0.038(2) -0.0004(17) 0.0143(18) 0.0034(16)
C220 0.042(2) 0.035(2) 0.0306(19) 0.0018(18) 0.0158(17) 0.0020(17)
C221 0.036(2) 0.030(2) 0.030(2) -0.0014(17) 0.0092(16) -0.0027(16)
C222 0.033(2) 0.031(2) 0.031(2) -0.0009(17) 0.0091(16) 0.0012(15)
C223 0.058(3) 0.031(2) 0.042(2) -0.0061(19) 0.021(2) 0.0027(19)
C224 0.082(4) 0.063(4) 0.094(4) -0.038(3) 0.054(4) -0.032(3)
C225 0.149(6) 0.034(3) 0.060(3) 0.001(3) 0.036(4) 0.027(3)
C226 0.070(3) 0.043(3) 0.052(3) -0.010(2) 0.029(2) 0.001(2)
C227 0.048(2) 0.034(2) 0.037(2) -0.0005(18) 0.0172(19) -0.0060(18)
C228 0.082(4) 0.042(3) 0.043(3) 0.011(2) 0.009(2) -0.007(2)
C229 0.059(3) 0.047(3) 0.070(3) -0.001(3) 0.033(3) -0.011(2)
C230 0.072(3) 0.029(2) 0.056(3) -0.002(2) 0.030(3) -0.008(2)
C231 0.037(2) 0.032(2) 0.044(2) 0.0055(19) 0.0220(18) 0.0042(16)
C232 0.039(2) 0.033(2) 0.046(2) 0.0028(19) 0.0173(19) -0.0014(17)
C233 0.036(2) 0.034(2) 0.072(3) 0.008(2) 0.024(2) 0.0007(18)
C234 0.052(3) 0.040(3) 0.061(3) 0.008(2) 0.034(2) 0.007(2)
C235 0.049(3) 0.036(2) 0.051(3) 0.009(2) 0.026(2) 0.0080(19)
C236 0.043(2) 0.036(2) 0.043(2) 0.0057(19) 0.0223(19) 0.0053(17)
C237 0.040(3) 0.059(3) 0.078(4) 0.008(3) 0.022(2) 0.002(2)
C238 0.051(4) 0.093(5) 0.152(7) -0.037(5) 0.027(4) -0.018(3)
C239 0.063(4) 0.122(7) 0.132(7) 0.066(6) 0.001(4) -0.005(4)
C240 0.042(3) 0.162(8) 0.111(6) 0.009(5) 0.033(3) -0.011(4)
C241 0.061(3) 0.052(3) 0.046(3) 0.009(2) 0.033(2) 0.010(2)
C242 0.090(4) 0.106(5) 0.057(3) 0.024(3) 0.040(3) 0.040(4)
C243 0.092(4) 0.068(4) 0.065(3) -0.015(3) 0.047(3) -0.010(3)
C244 0.081(4) 0.079(4) 0.078(4) 0.005(3) 0.055(3) 0.009(3)

loop_
_atom_type_symbol
_atom_type_description
_atom_type_scat_dispersion_real
_atom_type_scat_dispersion_imag
_atom_type_scat_source
C C 0.0033 0.0016 'International Tables Vol C Tables 4.2.6.8 and 6.1.1.4'
H H 0.0000 0.0000 'International Tables Vol C Tables 4.2.6.8 and 6.1.1.4'
N N 0.0061 0.0033 'International Tables Vol C Tables 4.2.6.8 and 6.1.1.4'
O O 0.0106 0.0060 'International Tables Vol C Tables 4.2.6.8 and 6.1.1.4'

loop_
_geom_angle_atom_site_label_1
_geom_angle_atom_site_label_2
_geom_angle_atom_site_label_3
_geom_angle
_geom_angle_site_symmetry_1
_geom_angle_site_symmetry_3
_geom_angle_publ_flag
C17 O1 C16 113.3(4) . . ?
C18 O2 C19 112.2(4) . . ?
C20 O3 C21 114.7(5) . . ?
C8 N1 C9 114.6(5) . . ?
C8 N1 C7 108.3(5) . . ?
C9 N1 C7 106.1(5) . . ?
C30 N2 C28 112.3(5) . . ?
C30 N2 C29 107.2(5) . . ?
C28 N2 C29 107.9(5) . . ?
C31 N3 C32 112.4(3) . . ?
C31 N3 C34 123.0(3) . . ?
C32 N3 C34 124.2(3) . . ?
C31 N4 C33 112.6(3) . . ?
C31 N4 C48 123.0(3) . . ?
C33 N4 C48 124.1(3) . . ?
C2 C1 C6 123.7(5) . . ?
C1 C2 C3 119.2(5) . . ?
C1 C2 C30 120.1(4) . . ?
C3 C2 C30 119.3(5) . . ?
C2 C3 C4 117.5(7) . . ?
C3 C4 C5 120.2(6) . . ?
C6 C5 C4 117.6(5) . . ?
C5 C6 C1 120.2(5) . . ?
C5 C6 C7 115.5(5) . . ?
C1 C6 C7 123.6(5) . . ?
N1 C7 C6 112.8(5) . . ?
N1 C9 C10 111.5(5) . . ?
C15 C10 C11 118.2(6) . . ?
C15 C10 C9 118.2(6) . . ?
C11 C10 C9 123.0(5) . . ?
C12 C11 C10 120.4(5) . . ?
C11 C12 C13 120.1(5) . . ?
C14 C13 C12 118.0(5) . . ?
C14 C13 C16 120.6(5) . . ?
C12 C13 C16 121.4(5) . . ?
C13 C14 C15 122.1(5) . . ?
C10 C15 C14 120.8(6) . . ?
O1 C16 C13 110.1(4) . . ?
O1 C17 C18 109.7(5) . . ?
O2 C18 C17 109.6(5) . . ?
O2 C19 C20 109.4(5) . . ?
O3 C20 C19 109.9(5) . . ?
O3 C21 C22 107.4(5) . . ?
C27 C22 C23 117.6(6) . . ?
C27 C22 C21 120.7(6) . . ?
C23 C22 C21 121.7(6) . . ?
C22 C23 C24 120.7(6) . . ?
C25 C24 C23 121.0(6) . . ?
C24 C25 C26 118.1(5) . . ?
C24 C25 C28 124.0(5) . . ?
C26 C25 C28 117.8(5) . . ?
C27 C26 C25 121.3(5) . . ?
C26 C27 C22 121.2(6) . . ?
N2 C28 C25 116.8(5) . . ?
N2 C30 C2 116.2(4) . . ?
N3 C31 N4 101.7(3) . . ?
C33 C32 N3 107.3(3) . . ?
C32 C33 N4 106.0(4) . . ?
C39 C34 C35 120.5(3) . . ?
C39 C34 N3 119.3(3) . . ?
C35 C34 N3 120.2(3) . . ?
C36 C35 C34 119.8(4) . . ?
C37 C36 C35 118.1(4) . . ?
C37 C36 C40 122.4(4) . . ?
C35 C36 C40 119.5(4) . . ?
C36 C37 C38 122.8(4) . . ?
C39 C38 C37 118.0(4) . . ?
C39 C38 C44 122.5(4) . . ?
C37 C38 C44 119.5(3) . . ?
C38 C39 C34 120.7(4) . . ?
C43 C40 C42 106.4(5) . . ?
C43 C40 C41 113.9(7) . . ?
C42 C40 C41 105.7(5) . . ?
C43 C40 C36 109.2(4) . . ?
C42 C40 C36 112.5(4) . . ?
C41 C40 C36 109.0(4) . . ?
C46 C44 C47 108.3(4) . . ?
C46 C44 C45 109.3(4) . . ?
C47 C44 C45 107.5(4) . . ?
C46 C44 C38 109.1(4) . . ?
C47 C44 C38 112.5(3) . . ?
C45 C44 C38 110.0(4) . . ?
C49 C48 C53 120.3(4) . . ?
C49 C48 N4 119.7(3) . . ?
C53 C48 N4 119.9(3) . . ?
C48 C49 C50 120.6(4) . . ?
C49 C50 C51 118.1(4) . . ?
C49 C50 C54 119.8(4) . . ?
C51 C50 C54 122.0(3) . . ?
C52 C51 C50 122.5(4) . . ?
C51 C52 C53 118.0(4) . . ?
C51 C52 C58 122.5(4) . . ?
C53 C52 C58 119.6(4) . . ?
C48 C53 C52 120.5(4) . . ?
C55 C54 C57 108.5(4) . . ?
C55 C54 C56 109.7(5) . . ?
C57 C54 C56 107.2(5) . . ?
C55 C54 C50 109.2(4) . . ?
C57 C54 C50 112.7(4) . . ?
C56 C54 C50 109.6(4) . . ?
C59 C58 C61 108.0(4) . . ?
C59 C58 C52 110.8(4) . . ?
C61 C58 C52 109.7(4) . . ?
C59 C58 C60 108.7(4) . . ?
C61 C58 C60 106.8(4) . . ?
C52 C58 C60 112.7(4) . . ?
C78 O4 C77 114.3(4) . . ?
C80 O5 C79 112.5(4) . . ?
C82 O6 C81 113.4(4) . . ?
C90 N5 C89 108.4(4) . . ?
C90 N5 C91 111.2(4) . . ?
C89 N5 C91 111.0(3) . . ?
C70 N6 C68 111.5(4) . . ?
C70 N6 C69 111.5(4) . . ?
C68 N6 C69 108.6(4) . . ?
C92 N7 C93 112.9(3) . . ?
C92 N7 C95 123.0(3) . . ?
C93 N7 C95 124.0(3) . . ?
C92 N8 C94 112.9(3) . . ?
C92 N8 C109 123.5(3) . . ?
C94 N8 C109 123.3(3) . . ?
C63 C62 C67 122.1(4) . . ?
C64 C63 C62 119.0(4) . . ?
C64 C63 C91 122.5(4) . . ?
C62 C63 C91 118.3(4) . . ?
C63 C64 C65 120.0(5) . . ?
C66 C65 C64 120.5(5) . . ?
C65 C66 C67 120.6(5) . . ?
C62 C67 C66 117.9(5) . . ?
C62 C67 C68 121.4(4) . . ?
C66 C67 C68 120.7(4) . . ?
N6 C68 C67 114.4(4) . . ?
N6 C70 C71 115.3(4) . . ?
C72 C71 C76 117.5(4) . . ?
C72 C71 C70 123.2(4) . . ?
C76 C71 C70 119.0(4) . . ?
C73 C72 C71 121.7(4) . . ?
C72 C73 C74 120.7(5) . . ?
C75 C74 C73 118.1(4) . . ?
C75 C74 C77 121.2(4) . . ?
C73 C74 C77 120.6(5) . . ?
C76 C75 C74 121.0(4) . . ?
C75 C76 C71 120.8(5) . . ?
O4 C77 C74 108.9(4) . . ?
O4 C78 C79 109.5(4) . . ?
O5 C79 C78 109.8(4) . . ?
O5 C80 C81 110.5(4) . . ?
O6 C81 C80 109.1(4) . . ?
O6 C82 C83 107.6(5) . . ?
C84 C83 C88 117.9(5) . . ?
C84 C83 C82 121.4(5) . . ?
C88 C83 C82 120.7(5) . . ?
C85 C84 C83 121.4(5) . . ?
C84 C85 C86 121.3(5) . . ?
C87 C86 C85 117.0(5) . . ?
C87 C86 C89 124.0(4) . . ?
C85 C86 C89 119.0(4) . . ?
C88 C87 C86 121.8(5) . . ?
C87 C88 C83 120.6(5) . . ?
N5 C89 C86 115.9(4) . . ?
N5 C91 C63 113.5(4) . . ?
N7 C92 N8 101.3(3) . . ?
C94 C93 N7 106.5(3) . . ?
C93 C94 N8 106.5(3) . . ?
C100 C95 C96 121.4(3) . . ?
C100 C95 N7 120.2(3) . . ?
C96 C95 N7 118.4(3) . . ?
C95 C96 C97 120.2(4) . . ?
C98 C97 C96 117.4(4) . . ?
C98 C97 C101 119.7(3) . . ?
C96 C97 C101 122.8(4) . . ?
C99 C98 C97 123.3(4) . . ?
C98 C99 C100 118.0(4) . . ?
C98 C99 C105 119.9(4) . . ?
C100 C99 C105 122.1(4) . . ?
C95 C100 C99 119.7(4) . . ?
C103 C101 C97 108.6(3) . . ?
C103 C101 C102 109.0(4) . . ?
C97 C101 C102 112.6(3) . . ?
C103 C101 C104 109.7(4) . . ?
C97 C101 C104 110.2(4) . . ?
C102 C101 C104 106.7(4) . . ?
C108 C105 C107 109.8(5) . . ?
C108 C105 C99 112.5(4) . . ?
C107 C105 C99 108.7(4) . . ?
C108 C105 C106 106.7(4) . . ?
C107 C105 C106 109.9(5) . . ?
C99 C105 C106 109.2(4) . . ?
C114 C109 C110 120.6(3) . . ?
C114 C109 N8 119.5(3) . . ?
C110 C109 N8 119.8(3) . . ?
C109 C110 C111 119.7(4) . . ?
C112 C111 C110 118.5(4) . . ?
C112 C111 C115 122.9(4) . . ?
C110 C111 C115 118.6(4) . . ?
C111 C112 C113 122.9(4) . . ?
C114 C113 C112 117.7(4) . . ?
C114 C113 C119 119.5(4) . . ?
C112 C113 C119 122.8(4) . . ?
C109 C114 C113 120.5(4) . . ?
C117 C115 C116 109.7(4) . . ?
C117 C115 C111 109.7(4) . . ?
C116 C115 C111 110.0(4) . . ?
C117 C115 C118 108.8(4) . . ?
C116 C115 C118 107.0(4) . . ?
C111 C115 C118 111.7(4) . . ?
C122 C119 C121 108.2(4) . . ?
C122 C119 C113 109.6(4) . . ?
C121 C119 C113 112.9(4) . . ?
C122 C119 C120 109.6(5) . . ?
C121 C119 C120 107.7(5) . . ?
C113 C119 C120 108.7(4) . . ?
C139 O7 C138 113.1(4) . . ?
C140 O8 C141 112.8(4) . . ?
C142 O9 C143 114.5(4) . . ?
C130 N9 C131 110.0(4) . . ?
C130 N9 C129 109.4(4) . . ?
C131 N9 C129 110.6(4) . . ?
C150 N10 C151 109.1(4) . . ?
C150 N10 C152 111.4(3) . . ?
C151 N10 C152 110.6(4) . . ?
C153 N11 C154 112.8(3) . . ?
C153 N11 C156 123.1(3) . . ?
C154 N11 C156 123.8(3) . . ?
C153 N12 C155 112.9(3) . . ?
C153 N12 C170 123.2(3) . . ?
C155 N12 C170 123.7(3) . . ?
C128 C123 C124 122.3(4) . . ?
C125 C124 C123 118.4(4) . . ?
C125 C124 C152 122.6(4) . . ?
C123 C124 C152 118.9(4) . . ?
C126 C125 C124 120.0(5) . . ?
C127 C126 C125 120.4(4) . . ?
C126 C127 C128 121.1(5) . . ?
C127 C128 C123 117.8(4) . . ?
C127 C128 C129 121.1(4) . . ?
C123 C128 C129 121.1(4) . . ?
N9 C129 C128 114.6(4) . . ?
N9 C131 C132 116.2(4) . . ?
C137 C132 C133 117.6(4) . . ?
C137 C132 C131 119.2(4) . . ?
C133 C132 C131 123.0(4) . . ?
C134 C133 C132 121.2(4) . . ?
C133 C134 C135 120.5(4) . . ?
C136 C135 C134 118.3(4) . . ?
C136 C135 C138 121.1(4) . . ?
C134 C135 C138 120.5(4) . . ?
C135 C136 C137 121.2(4) . . ?
C132 C137 C136 121.1(4) . . ?
O7 C138 C135 108.7(4) . . ?
O7 C139 C140 109.3(4) . . ?
O8 C140 C139 110.5(4) . . ?
O8 C141 C142 110.4(4) . . ?
O9 C142 C141 109.3(4) . . ?
O9 C143 C144 108.2(4) . . ?
C145 C144 C149 117.1(5) . . ?
C145 C144 C143 121.1(5) . . ?
C149 C144 C143 121.8(5) . . ?
C146 C145 C144 122.1(5) . . ?
C145 C146 C147 121.0(5) . . ?
C146 C147 C148 117.2(5) . . ?
C146 C147 C150 118.9(4) . . ?
C148 C147 C150 123.8(4) . . ?
C149 C148 C147 121.0(5) . . ?
C148 C149 C144 121.6(5) . . ?
N10 C150 C147 116.1(4) . . ?
N10 C152 C124 113.7(3) . . ?
N12 C153 N11 101.5(3) . . ?
C155 C154 N11 106.5(3) . . ?
C154 C155 N12 106.3(3) . . ?
C157 C156 C161 121.4(3) . . ?
C157 C156 N11 120.3(3) . . ?
C161 C156 N11 118.2(3) . . ?
C156 C157 C158 120.6(4) . . ?
C159 C158 C157 117.1(4) . . ?
C159 C158 C162 122.7(4) . . ?
C157 C158 C162 120.2(4) . . ?
C160 C159 C158 123.0(4) . . ?
C159 C160 C161 118.5(4) . . ?
C159 C160 C166 120.7(4) . . ?
C161 C160 C166 120.8(4) . . ?
C160 C161 C156 119.3(4) . . ?
C158 C162 C165 110.1(4) . . ?
C158 C162 C164 113.1(4) . . ?
C165 C162 C164 107.9(4) . . ?
C158 C162 C163 108.9(4) . . ?
C165 C162 C163 109.4(4) . . ?
C164 C162 C163 107.4(4) . . ?
C168 C166 C169 107.7(5) . . ?
C168 C166 C167 111.3(4) . . ?
C169 C166 C167 107.1(5) . . ?
C168 C166 C160 108.2(4) . . ?
C169 C166 C160 112.3(4) . . ?
C167 C166 C160 110.2(4) . . ?
C171 C170 C175 121.4(3) . . ?
C171 C170 N12 120.1(3) . . ?
C175 C170 N12 118.5(3) . . ?
C170 C171 C172 120.1(3) . . ?
C171 C172 C173 118.0(4) . . ?
C171 C172 C176 119.8(4) . . ?
C173 C172 C176 122.2(3) . . ?
C172 C173 C174 122.9(3) . . ?
C175 C174 C173 117.8(4) . . ?
C175 C174 C180 121.6(4) . . ?
C173 C174 C180 120.6(3) . . ?
C174 C175 C170 119.8(4) . . ?
C178 C176 C177 111.3(6) . . ?
C178 C176 C179 106.0(5) . . ?
C177 C176 C179 109.3(5) . . ?
C178 C176 C172 108.5(4) . . ?
C177 C176 C172 109.4(4) . . ?
C179 C176 C172 112.3(4) . . ?
C182 C180 C181 110.6(4) . . ?
C182 C180 C174 109.0(4) . . ?
C181 C180 C174 110.0(4) . . ?
C182 C180 C183 108.7(4) . . ?
C181 C180 C183 106.0(4) . . ?
C174 C180 C183 112.4(3) . . ?
C200 O10 C199 113.5(6) . . ?
C199 O10' C200 123.5(10) . . ?
C201 O11 C202 111.1(5) . . ?
C203 O12 C204 113.0(4) . . ?
C192 N13 C190 114.4(4) . . ?
C192 N13 C191 111.7(4) . . ?
C190 N13 C191 111.5(4) . . ?
C212 N14 C211 108.7(4) . . ?
C212 N14 C213 111.3(4) . . ?
C211 N14 C213 108.9(4) . . ?
C214 N15 C215 112.5(3) . . ?
C214 N15 C217 123.3(3) . . ?
C215 N15 C217 123.8(3) . . ?
C214 N16 C216 112.8(3) . . ?
C214 N16 C231 123.3(3) . . ?
C216 N16 C231 123.3(3) . . ?
C189 C184 C185 121.6(4) . . ?
C186 C185 C184 118.2(5) . . ?
C186 C185 C213 121.4(5) . . ?
C184 C185 C213 120.3(4) . . ?
C187 C186 C185 120.8(6) . . ?
C186 C187 C188 120.4(5) . . ?
C189 C188 C187 120.3(5) . . ?
C188 C189 C184 118.6(5) . . ?
C188 C189 C190 122.0(5) . . ?
C184 C189 C190 119.4(4) . . ?
N13 C190 C189 112.1(4) . . ?
N13 C192 C193 114.5(4) . . ?
C198 C193 C194 117.5(5) . . ?
C198 C193 C192 120.3(5) . . ?
C194 C193 C192 122.1(4) . . ?
C195 C194 C193 121.3(5) . . ?
C194 C195 C196 121.1(5) . . ?
C195 C196 C197 118.1(5) . . ?
C195 C196 C199 120.6(6) . . ?
C197 C196 C199 120.9(5) . . ?
C196 C197 C198 120.9(5) . . ?
C193 C198 C197 121.1(5) . . ?
O10' C199 C196 129.6(8) . . ?
C196 C199 O10 103.4(6) . . ?
O10 C200 C201 112.2(7) . . ?
C201 C200 O10' 140.7(7) . . ?
C200 C201 O11 111.5(6) . . ?
O11 C202 C203 109.7(5) . . ?
O12 C203 C202 110.3(5) . . ?
O12 C204 C205 110.6(4) . . ?
C210 C205 C206 118.2(5) . . ?
C210 C205 C204 120.6(5) . . ?
C206 C205 C204 121.2(5) . . ?
C207 C206 C205 120.7(5) . . ?
C206 C207 C208 121.2(5) . . ?
C209 C208 C207 117.6(5) . . ?
C209 C208 C211 122.1(5) . . ?
C207 C208 C211 120.3(5) . . ?
C208 C209 C210 121.5(5) . . ?
C205 C210 C209 120.8(5) . . ?
N14 C211 C208 115.9(4) . . ?
N14 C213 C185 112.3(4) . . ?
N15 C214 N16 101.6(3) . . ?
C216 C215 N15 106.7(4) . . ?
C215 C216 N16 106.3(4) . . ?
C218 C217 C222 121.0(3) . . ?
C218 C217 N15 120.7(4) . . ?
C222 C217 N15 118.3(3) . . ?
C217 C218 C219 120.0(4) . . ?
C220 C219 C218 118.0(4) . . ?
C220 C219 C223 122.2(4) . . ?
C218 C219 C223 119.9(4) . . ?
C219 C220 C221 122.8(4) . . ?
C222 C221 C220 117.7(4) . . ?
C222 C221 C227 122.4(4) . . ?
C220 C221 C227 119.9(3) . . ?
C221 C222 C217 120.4(4) . . ?
C224 C223 C226 107.2(4) . . ?
C224 C223 C225 110.9(5) . . ?
C226 C223 C225 109.3(4) . . ?
C224 C223 C219 107.9(4) . . ?
C226 C223 C219 112.7(4) . . ?
C225 C223 C219 108.8(4) . . ?
C230 C227 C221 112.1(3) . . ?
C230 C227 C228 107.7(4) . . ?
C221 C227 C228 109.0(3) . . ?
C230 C227 C229 108.9(4) . . ?
C221 C227 C229 109.6(4) . . ?
C228 C227 C229 109.5(4) . . ?
C236 C231 C232 120.9(4) . . ?
C236 C231 N16 120.1(4) . . ?
C232 C231 N16 118.9(4) . . ?
C231 C232 C233 119.7(4) . . ?
C234 C233 C232 118.3(4) . . ?
C234 C233 C237 122.9(4) . . ?
C232 C233 C237 118.8(4) . . ?
C235 C234 C233 122.6(4) . . ?
C234 C235 C236 117.9(4) . . ?
C234 C235 C241 123.1(4) . . ?
C236 C235 C241 118.9(4) . . ?
C231 C236 C235 120.5(4) . . ?
C239 C237 C240 108.1(5) . . ?
C239 C237 C238 110.1(6) . . ?
C240 C237 C238 106.5(6) . . ?
C239 C237 C233 109.4(5) . . ?
C240 C237 C233 113.2(5) . . ?
C238 C237 C233 109.5(4) . . ?
C242 C241 C235 110.0(4) . . ?
C242 C241 C243 110.2(5) . . ?
C235 C241 C243 109.7(4) . . ?
C242 C241 C244 107.1(4) . . ?
C235 C241 C244 112.5(4) . . ?
C243 C241 C244 107.3(4) . . ?

loop_
_geom_bond_atom_site_label_1
_geom_bond_atom_site_label_2
_geom_bond_distance
_geom_bond_site_symmetry_2
_geom_bond_publ_flag
O1 C17 1.405(6) . ?
O1 C16 1.410(6) . ?
O2 C18 1.410(6) . ?
O2 C19 1.427(6) . ?
O3 C20 1.397(7) . ?
O3 C21 1.442(8) . ?
N1 C8 1.399(7) . ?
N1 C9 1.432(7) . ?
N1 C7 1.508(8) . ?
N2 C30 1.385(7) . ?
N2 C28 1.469(7) . ?
N2 C29 1.538(8) . ?
N3 C31 1.368(5) . ?
N3 C32 1.392(5) . ?
N3 C34 1.423(5) . ?
N4 C31 1.373(5) . ?
N4 C33 1.399(5) . ?
N4 C48 1.434(5) . ?
C1 C2 1.328(7) . ?
C1 C6 1.383(7) . ?
C2 C3 1.397(8) . ?
C2 C30 1.528(7) . ?
C3 C4 1.406(10) . ?
C4 C5 1.464(11) . ?
C5 C6 1.329(8) . ?
C6 C7 1.523(9) . ?
C9 C10 1.609(9) . ?
C10 C15 1.355(8) . ?
C10 C11 1.419(9) . ?
C11 C12 1.387(8) . ?
C12 C13 1.395(7) . ?
C13 C14 1.373(7) . ?
C13 C16 1.485(7) . ?
C14 C15 1.379(8) . ?
C17 C18 1.503(8) . ?
C19 C20 1.457(8) . ?
C21 C22 1.488(9) . ?
C22 C27 1.382(8) . ?
C22 C23 1.385(9) . ?
C23 C24 1.394(9) . ?
C24 C25 1.366(8) . ?
C25 C26 1.380(7) . ?
C25 C28 1.510(8) . ?
C26 C27 1.375(8) . ?
C32 C33 1.327(6) . ?
C34 C39 1.383(5) . ?
C34 C35 1.398(5) . ?
C35 C36 1.394(6) . ?
C36 C37 1.380(6) . ?
C36 C40 1.540(6) . ?
C37 C38 1.399(6) . ?
C38 C39 1.378(5) . ?
C38 C44 1.535(6) . ?
C40 C43 1.491(9) . ?
C40 C42 1.530(7) . ?
C40 C41 1.533(9) . ?
C44 C46 1.521(6) . ?
C44 C47 1.526(6) . ?
C44 C45 1.529(7) . ?
C48 C49 1.387(5) . ?
C48 C53 1.389(5) . ?
C49 C50 1.388(5) . ?
C50 C51 1.399(6) . ?
C50 C54 1.542(6) . ?
C51 C52 1.385(6) . ?
C52 C53 1.400(5) . ?
C52 C58 1.530(6) . ?
C54 C55 1.523(7) . ?
C54 C57 1.524(6) . ?
C54 C56 1.534(7) . ?
C58 C59 1.521(7) . ?
C58 C61 1.522(7) . ?
C58 C60 1.534(6) . ?
O4 C78 1.404(6) . ?
O4 C77 1.414(6) . ?
O5 C80 1.410(6) . ?
O5 C79 1.422(6) . ?
O6 C82 1.418(7) . ?
O6 C81 1.419(6) . ?
N5 C90 1.461(6) . ?
N5 C89 1.464(6) . ?
N5 C91 1.467(6) . ?
N6 C70 1.459(6) . ?
N6 C68 1.474(6) . ?
N6 C69 1.476(6) . ?
N7 C92 1.367(5) . ?
N7 C93 1.392(5) . ?
N7 C95 1.434(5) . ?
N8 C92 1.372(5) . ?
N8 C94 1.388(5) . ?
N8 C109 1.437(5) . ?
C62 C63 1.386(6) . ?
C62 C67 1.395(6) . ?
C63 C64 1.380(6) . ?
C63 C91 1.516(6) . ?
C64 C65 1.396(7) . ?
C65 C66 1.377(8) . ?
C66 C67 1.396(7) . ?
C67 C68 1.502(7) . ?
C70 C71 1.507(6) . ?
C71 C72 1.392(6) . ?
C71 C76 1.396(6) . ?
C72 C73 1.369(6) . ?
C73 C74 1.398(6) . ?
C74 C75 1.387(7) . ?
C74 C77 1.495(7) . ?
C75 C76 1.383(7) . ?
C78 C79 1.485(8) . ?
C80 C81 1.474(8) . ?
C82 C83 1.514(8) . ?
C83 C84 1.388(8) . ?
C83 C88 1.390(7) . ?
C84 C85 1.373(7) . ?
C85 C86 1.397(7) . ?
C86 C87 1.391(7) . ?
C86 C89 1.508(7) . ?
C87 C88 1.380(7) . ?
C93 C94 1.329(6) . ?
C95 C100 1.378(5) . ?
C95 C96 1.386(6) . ?
C96 C97 1.394(5) . ?
C97 C98 1.388(6) . ?
C97 C101 1.524(6) . ?
C98 C99 1.387(6) . ?
C99 C100 1.396(5) . ?
C99 C105 1.536(6) . ?
C101 C103 1.524(6) . ?
C101 C102 1.529(6) . ?
C101 C104 1.530(6) . ?
C105 C108 1.513(7) . ?
C105 C107 1.522(7) . ?
C105 C106 1.537(7) . ?
C109 C114 1.383(5) . ?
C109 C110 1.391(5) . ?
C110 C111 1.398(5) . ?
C111 C112 1.374(6) . ?
C111 C115 1.543(6) . ?
C112 C113 1.395(6) . ?
C113 C114 1.393(5) . ?
C113 C119 1.539(6) . ?
C115 C117 1.523(7) . ?
C115 C116 1.530(7) . ?
C115 C118 1.545(6) . ?
C119 C122 1.517(7) . ?
C119 C121 1.529(7) . ?
C119 C120 1.541(8) . ?
O7 C139 1.410(6) . ?
O7 C138 1.420(6) . ?
O8 C140 1.412(6) . ?
O8 C141 1.422(6) . ?
O9 C142 1.417(6) . ?
O9 C143 1.426(7) . ?
N9 C130 1.463(6) . ?
N9 C131 1.464(6) . ?
N9 C129 1.465(6) . ?
N10 C150 1.457(6) . ?
N10 C151 1.459(6) . ?
N10 C152 1.461(5) . ?
N11 C153 1.373(5) . ?
N11 C154 1.396(5) . ?
N11 C156 1.425(5) . ?
N12 C153 1.371(5) . ?
N12 C155 1.398(5) . ?
N12 C170 1.423(4) . ?
C123 C128 1.390(6) . ?
C123 C124 1.393(6) . ?
C124 C125 1.386(6) . ?
C124 C152 1.512(6) . ?
C125 C126 1.385(7) . ?
C126 C127 1.379(8) . ?
C127 C128 1.379(7) . ?
C128 C129 1.519(7) . ?
C131 C132 1.499(6) . ?
C132 C137 1.374(6) . ?
C132 C133 1.400(6) . ?
C133 C134 1.383(6) . ?
C134 C135 1.391(6) . ?
C135 C136 1.374(7) . ?
C135 C138 1.500(7) . ?
C136 C137 1.394(7) . ?
C139 C140 1.486(8) . ?
C141 C142 1.458(7) . ?
C143 C144 1.496(7) . ?
C144 C145 1.383(8) . ?
C144 C149 1.384(7) . ?
C145 C146 1.375(8) . ?
C146 C147 1.391(7) . ?
C147 C148 1.395(6) . ?
C147 C150 1.506(7) . ?
C148 C149 1.382(7) . ?
C154 C155 1.336(5) . ?
C156 C157 1.376(5) . ?
C156 C161 1.398(5) . ?
C157 C158 1.403(5) . ?
C158 C159 1.402(6) . ?
C158 C162 1.524(6) . ?
C159 C160 1.389(6) . ?
C160 C161 1.396(5) . ?
C160 C166 1.533(5) . ?
C162 C165 1.532(7) . ?
C162 C164 1.536(6) . ?
C162 C163 1.541(7) . ?
C166 C168 1.503(7) . ?
C166 C169 1.527(7) . ?
C166 C167 1.528(7) . ?
C170 C171 1.379(5) . ?
C170 C175 1.394(5) . ?
C171 C172 1.391(5) . ?
C172 C173 1.391(6) . ?
C172 C176 1.539(6) . ?
C173 C174 1.398(6) . ?
C174 C175 1.392(5) . ?
C174 C180 1.533(6) . ?
C176 C178 1.510(8) . ?
C176 C177 1.516(8) . ?
C176 C179 1.537(7) . ?
C180 C182 1.508(7) . ?
C180 C181 1.525(7) . ?
C180 C183 1.536(6) . ?
O10 C200 1.259(9) . ?
O10 C199 1.649(10) . ?
O10' C199 1.190(12) . ?
O10' C200 1.574(14) . ?
O11 C201 1.401(7) . ?
O11 C202 1.418(8) . ?
O12 C203 1.406(7) . ?
O12 C204 1.412(6) . ?
N13 C192 1.448(6) . ?
N13 C190 1.461(6) . ?
N13 C191 1.464(6) . ?
N14 C212 1.452(6) . ?
N14 C211 1.464(6) . ?
N14 C213 1.468(6) . ?
N15 C214 1.366(5) . ?
N15 C215 1.392(5) . ?
N15 C217 1.421(5) . ?
N16 C214 1.366(5) . ?
N16 C216 1.390(5) . ?
N16 C231 1.438(5) . ?
C184 C189 1.388(6) . ?
C184 C185 1.395(6) . ?
C185 C186 1.391(7) . ?
C185 C213 1.507(6) . ?
C186 C187 1.359(9) . ?
C187 C188 1.398(9) . ?
C188 C189 1.379(7) . ?
C189 C190 1.511(7) . ?
C192 C193 1.507(7) . ?
C193 C198 1.383(7) . ?
C193 C194 1.387(7) . ?
C194 C195 1.375(7) . ?
C195 C196 1.378(7) . ?
C196 C197 1.380(8) . ?
C196 C199 1.520(8) . ?
C197 C198 1.383(8) . ?
C200 C201 1.354(10) . ?
C202 C203 1.477(9) . ?
C204 C205 1.497(7) . ?
C205 C210 1.378(7) . ?
C205 C206 1.388(7) . ?
C206 C207 1.382(7) . ?
C207 C208 1.391(7) . ?
C208 C209 1.375(7) . ?
C208 C211 1.497(7) . ?
C209 C210 1.387(7) . ?
C215 C216 1.326(6) . ?
C217 C218 1.386(6) . ?
C217 C222 1.394(6) . ?
C218 C219 1.398(6) . ?
C219 C220 1.394(6) . ?
C219 C223 1.537(6) . ?
C220 C221 1.403(6) . ?
C221 C222 1.388(6) . ?
C221 C227 1.531(6) . ?
C223 C224 1.518(7) . ?
C223 C226 1.523(6) . ?
C223 C225 1.529(7) . ?
C227 C230 1.528(6) . ?
C227 C228 1.533(6) . ?
C227 C229 1.535(6) . ?
C231 C236 1.382(6) . ?
C231 C232 1.386(6) . ?
C232 C233 1.397(6) . ?
C233 C234 1.394(7) . ?
C233 C237 1.543(7) . ?
C234 C235 1.382(6) . ?
C235 C236 1.396(6) . ?
C235 C241 1.532(6) . ?
C237 C239 1.512(8) . ?
C237 C240 1.517(8) . ?
C237 C238 1.535(9) . ?
C241 C242 1.518(7) . ?
C241 C243 1.533(8) . ?
C241 C244 1.546(7) . ?
